data_7117807
loop_
_publ_author_name
'Yun-Hu Han'
'Yue-Cheng Liu'
'Xiu-Shuang Xing'
'Chong-Bin Tian'
'Ping Lin'
'Shao-Wu Du'

_publ_section_title
;
 Chiral template induced homochiral MOFs built from achiral components:
 SHG enhancement and enantioselective sensing of chiral alkamines by
 ion-exchange
;
_journal_name_full Chem.Commun.
_journal_page_first 14481
_journal_paper_doi 10.1039/C5cc05566K
_journal_volume 51
_journal_year 2015
_chemical_formula_sum 'C152 H120 Cd8 N4 O54'
_chemical_formula_weight 3765.72
_chemical_name_systematic
; 
 ? 
;
_space_group_IT_number 4
_symmetry_cell_setting monoclinic
_symmetry_space_group_name_Hall 'P 2yb'
_symmetry_space_group_name_H-M 'P 1 21 1'
_atom_sites_solution_hydrogens geom
_atom_sites_solution_primary direct
_atom_sites_solution_secondary difmap
_audit_creation_method SHELXL-97
_audit_update_record
;
2015-03-30 deposited with the CCDC.
2015-08-06 downloaded from the CCDC.
;
_cell_angle_alpha 90.00
_cell_angle_beta 90.609(7)
_cell_angle_gamma 90.00
_cell_formula_units_Z 2
_cell_length_a 17.6560(11)
_cell_length_b 16.2741(18)
_cell_length_c 26.219(3)
_cell_measurement_reflns_used 24312
_cell_measurement_temperature 293(2)
_cell_measurement_theta_max 27.4855
_cell_measurement_theta_min 2.2959
_cell_volume 7533.2(13)
_computing_structure_refinement 'SHELXL-97 (Sheldrick, 1997)'
_computing_structure_solution 'SHELXS-97 (Sheldrick, 1990)'
_diffrn_ambient_temperature 293(2)
_diffrn_measured_fraction_theta_full 0.973
_diffrn_measured_fraction_theta_max 0.973
_diffrn_measurement_device_type Saturn724+
_diffrn_measurement_method CCD_Profile_fitting
_diffrn_radiation_monochromator graphite
_diffrn_radiation_source 'fine-focus sealed tube'
_diffrn_radiation_type MoK\a
_diffrn_radiation_wavelength 0.71073
_diffrn_reflns_av_R_equivalents 0.0639
_diffrn_reflns_av_sigmaI/netI 0.0545
_diffrn_reflns_limit_h_max 22
_diffrn_reflns_limit_h_min -21
_diffrn_reflns_limit_k_max 20
_diffrn_reflns_limit_k_min -21
_diffrn_reflns_limit_l_max 33
_diffrn_reflns_limit_l_min -33
_diffrn_reflns_number 77309
_diffrn_reflns_theta_full 27.50
_diffrn_reflns_theta_max 27.50
_diffrn_reflns_theta_min 2.30
_exptl_absorpt_coefficient_mu 1.197
_exptl_absorpt_correction_T_max 1.0000
_exptl_absorpt_correction_T_min 0.5565
_exptl_absorpt_correction_type multi-scan
_exptl_crystal_colour Colorless
_exptl_crystal_density_diffrn 1.660
_exptl_crystal_density_method 'not measured'
_exptl_crystal_description Prism
_exptl_crystal_F_000 3752
_exptl_crystal_size_max 0.2000
_exptl_crystal_size_mid 0.2000
_exptl_crystal_size_min 0.2000
_refine_diff_density_max 4.579
_refine_diff_density_min -3.971
_refine_diff_density_rms 0.319
_refine_ls_abs_structure_details 'Flack H D (1983), Acta Cryst. A39, 876-881'
_refine_ls_abs_structure_Flack 0.21(4)
_refine_ls_extinction_method none
_refine_ls_goodness_of_fit_ref 1.006
_refine_ls_hydrogen_treatment mixed
_refine_ls_matrix_type full
_refine_ls_number_parameters 1963
_refine_ls_number_reflns 32097
_refine_ls_number_restraints 80
_refine_ls_restrained_S_all 1.007
_refine_ls_R_factor_all 0.0922
_refine_ls_R_factor_gt 0.0859
_refine_ls_shift/su_max 0.069
_refine_ls_shift/su_mean 0.002
_refine_ls_structure_factor_coef Fsqd
_refine_ls_weighting_details 'calc w=1/[\s^2^(Fo^2^)+(0.1307P)^2^+112.3531P] where P=(Fo^2^+2Fc^2^)/3'
_refine_ls_weighting_scheme calc
_refine_ls_wR_factor_gt 0.2385
_refine_ls_wR_factor_ref 0.2464
_reflns_number_gt 29825
_reflns_number_total 32097
_reflns_threshold_expression >2sigma(I)
_cod_data_source_file c5cc05566k2.cif
_cod_data_source_block a
_cod_original_cell_volume 7533.1(13)
_cod_original_sg_symbol_H-M 'P 2 1'
_cod_database_code 7117807

loop_
_symmetry_equiv_pos_as_xyz
'x, y, z'
'-x, y+1/2, -z'

loop_
_atom_site_label
_atom_site_type_symbol
_atom_site_fract_x
_atom_site_fract_y
_atom_site_fract_z
_atom_site_U_iso_or_equiv
_atom_site_adp_type
_atom_site_occupancy
_atom_site_symmetry_multiplicity
_atom_site_calc_flag
_atom_site_refinement_flags
_atom_site_disorder_assembly
_atom_site_disorder_group
Cd1 Cd 0.12704(4) 0.97646(5) 0.14757(3) 0.02089(16) Uani 1 1 d . . .
Cd2 Cd 0.86518(4) 0.43401(5) 0.14298(3) 0.02134(16) Uani 1 1 d . . .
Cd3 Cd 0.37085(4) 0.97196(6) 0.64326(3) 0.02475(18) Uani 1 1 d . . .
Cd4 Cd 0.36844(4) 0.93533(5) 0.35525(3) 0.02210(17) Uani 1 1 d . . .
Cd5 Cd 0.39837(4) 0.95303(5) 0.49935(3) 0.02514(18) Uani 1 1 d . . .
Cd6 Cd 0.10231(4) 0.93674(6) 0.00474(3) 0.02691(19) Uani 1 1 d . . .
Cd7 Cd 0.25446(4) 0.95261(7) 0.74985(3) 0.02205(14) Uani 1 1 d . . .
Cd8 Cd 0.24650(4) 0.95546(7) 0.25115(3) 0.02228(15) Uani 1 1 d . . .
O41 O 0.1843(5) 1.0604(5) 0.2080(3) 0.0291(18) Uani 1 1 d . . .
O34 O 0.8558(5) 1.3072(6) 0.0047(4) 0.033(2) Uani 1 1 d . . .
O4 O 1.3158(5) 0.8979(5) 0.4310(3) 0.0258(17) Uani 1 1 d . . .
O12 O 0.3513(6) 1.0812(5) 0.5033(4) 0.033(2) Uani 1 1 d . . .
O6 O 0.3168(5) 1.0537(6) 0.7045(4) 0.0316(19) Uani 1 1 d . . .
O46 O 0.1829(5) 0.9999(6) 0.0715(4) 0.035(2) Uani 1 1 d . . .
O5 O 1.3497(5) 0.8238(5) 0.4986(4) 0.0282(18) Uani 1 1 d . . .
O11 O 0.3159(5) 1.0082(6) 0.5674(3) 0.0307(19) Uani 1 1 d . . .
O47 O 0.1640(6) 1.0592(6) -0.0016(4) 0.037(2) Uani 1 1 d . . .
O14 O -0.0508(4) 1.4239(6) 0.7949(3) 0.0313(19) Uani 1 1 d . . .
O36 O 0.3091(5) 0.8523(5) 0.2944(4) 0.0291(18) Uani 1 1 d . . .
O44 O 0.5221(5) 1.4895(11) 0.4069(4) 0.070(5) Uani 1 1 d . . .
O40 O -0.0278(4) 0.4246(6) 0.0940(4) 0.033(2) Uani 1 1 d . . .
O32 O 0.3526(4) 1.0217(7) 0.2392(4) 0.041(2) Uani 1 1 d U . .
O31 O 0.4414(5) 0.9996(5) 0.3011(3) 0.0303(19) Uani 1 1 d . . .
O10 O -0.0188(4) 1.4999(5) 0.9008(3) 0.0240(16) Uani 1 1 d . . .
O50 O 0.6408(4) 1.3773(6) 0.2470(4) 0.034(2) Uani 1 1 d . . .
O15 O -0.1390(5) 1.3885(7) 0.7375(4) 0.045(3) Uani 1 1 d . . .
O22 O 0.9061(6) 1.2870(7) 0.1715(4) 0.039(2) Uani 1 1 d . . .
O49 O 0.5494(5) 1.4175(7) 0.3010(3) 0.037(2) Uani 1 1 d . . .
O27 O 0.2546(6) 0.9137(6) 0.1680(3) 0.040(2) Uani 1 1 d . . .
O7 O 0.4106(7) 1.1175(6) 0.6701(5) 0.055(3) Uani 1 1 d . . .
O30 O 0.7998(6) 0.5505(7) 0.1206(4) 0.042(2) Uani 1 1 d . . .
O26 O 0.1737(5) 0.8402(8) 0.1214(4) 0.043(3) Uani 1 1 d . . .
O2 O 0.9428(5) 0.4952(6) 0.1986(4) 0.036(2) Uani 1 1 d . . .
O17 O -0.2398(7) 0.4930(8) 0.6651(4) 0.052(3) Uani 1 1 d . . .
C14 C 0.0189(5) 1.4360(8) 0.9159(4) 0.026(2) Uani 1 1 d U . .
C56 C 0.4798(6) 1.4326(9) 0.4261(6) 0.039(3) Uani 1 1 d . . .
C35 C 0.5965(6) 0.9821(8) 0.4032(4) 0.026(2) Uani 1 1 d . . .
C50 C 0.2575(7) 1.3995(10) 0.3626(6) 0.039(3) Uani 1 1 d . . .
O20 O 0.2302(8) 0.9153(7) 0.6680(4) 0.060(4) Uani 1 1 d . . .
C123 C 0.0961(6) 0.4846(7) 0.0936(5) 0.027(2) Uani 1 1 d . . .
O19 O 0.3119(6) 0.8484(7) 0.6203(4) 0.042(2) Uani 1 1 d . . .
C122 C 0.1099(7) 0.4593(9) 0.1437(5) 0.034(3) Uani 1 1 d . . .
H12A H 0.0721 0.4325 0.1616 0.041 Uiso 1 1 calc R . .
O43 O 0.1862(5) 1.3865(7) 0.3409(5) 0.046(3) Uani 1 1 d . . .
O8 O 0.3114(5) 1.3791(6) 0.8387(4) 0.039(2) Uani 1 1 d . . .
C12 C 0.1172(6) 1.4612(8) 0.8521(4) 0.025(2) Uani 1 1 d . . .
H12B H 0.0830 1.4944 0.8345 0.030 Uiso 1 1 calc R . .
O3 O 1.1434(6) 0.5582(7) 0.3944(4) 0.046(3) Uani 1 1 d U . .
C40 C 0.8400(7) 1.2209(8) 0.2386(5) 0.030(3) Uani 1 1 d . . .
O9 O -0.0089(5) 1.3832(7) 0.9444(4) 0.037(2) Uani 1 1 d . . .
O13 O 0.1550(6) 1.3559(5) 0.6056(4) 0.042(2) Uani 1 1 d . . .
C22 C 1.1762(8) 0.7021(8) 0.3812(6) 0.034(3) Uani 1 1 d . . .
H22A H 1.1433 0.7073 0.3534 0.041 Uiso 1 1 calc R . .
C6 C 0.3873(7) 1.3118(9) 0.7793(5) 0.032(3) Uani 1 1 d . . .
H6A H 0.4250 1.3506 0.7853 0.039 Uiso 1 1 calc R . .
O23 O 0.8080(6) 1.0290(8) 0.3413(5) 0.055(3) Uani 1 1 d . . .
C26 C 1.2697(7) 0.7621(8) 0.4386(5) 0.029(3) Uani 1 1 d . . .
C28 C 1.3142(6) 0.8317(8) 0.4566(5) 0.026(2) Uani 1 1 d . . .
C39 C 0.8819(6) 1.0953(8) 0.2797(5) 0.029(3) Uani 1 1 d . . .
H39A H 0.9183 1.0546 0.2845 0.034 Uiso 1 1 calc R . .
O42 O 0.0804(6) 1.1167(7) 0.1797(4) 0.047(3) Uani 1 1 d . . .
C109 C 0.2341(7) 1.1384(11) 0.0608(5) 0.038(3) Uani 1 1 d . . .
C73 C 0.2222(7) 1.1411(8) 0.6005(5) 0.031(3) Uani 1 1 d . . .
H73A H 0.2145 1.0897 0.6151 0.038 Uiso 1 1 calc R . .
O53 O 0.0410(5) 0.6429(6) -0.0048(4) 0.037(2) Uani 1 1 d . . .
H53A H 0.0267 0.5973 0.0044 0.055 Uiso 1 1 calc R . .
C34 C 0.6173(7) 0.9502(14) 0.3550(5) 0.052(5) Uani 1 1 d . . .
H34A H 0.5837 0.9168 0.3369 0.062 Uiso 1 1 calc R . .
C115 C 0.3407(6) 0.7237(8) 0.2591(5) 0.031(3) Uani 1 1 d . . .
C4 C 0.2635(7) 1.2566(10) 0.7968(6) 0.037(3) Uani 1 1 d U . .
H4A H 0.2177 1.2599 0.8138 0.044 Uiso 1 1 calc R . .
C76 C 0.2471(10) 1.2920(10) 0.5587(7) 0.050(4) Uani 1 1 d . . .
H76A H 0.2553 1.3433 0.5440 0.060 Uiso 1 1 calc R . .
C43 C 0.1505(7) 1.1914(7) 0.2421(5) 0.024(2) Uani 1 1 d . . .
C55 C 0.3106(7) 1.4428(11) 0.3349(5) 0.044(3) Uani 1 1 d . . .
H55A H 0.2984 1.4654 0.3033 0.053 Uiso 1 1 calc R . .
C111 C 0.3208(9) 1.2003(12) 0.1205(5) 0.045(4) Uani 1 1 d . . .
H11A H 0.3539 1.1963 0.1482 0.054 Uiso 1 1 calc R . .
C15 C 0.9200(6) 0.5171(7) 0.2413(5) 0.029(3) Uani 1 1 d . . .
C44 C 0.1363(6) 1.1201(8) 0.2070(5) 0.026(2) Uani 1 1 d . . .
C5 C 0.3176(7) 1.3162(8) 0.8052(6) 0.033(3) Uani 1 1 d . . .
C127 C 0.7372(8) 0.5397(9) 0.1375(5) 0.035(3) Uani 1 1 d . . .
O48 O 0.3477(8) 1.3467(7) 0.1052(5) 0.065(4) Uani 1 1 d . . .
C100 C 0.5727(7) 1.3883(10) 0.2580(5) 0.036(3) Uani 1 1 d . . .
O33 O 0.6531(8) 1.0453(8) 0.1123(5) 0.068(4) Uani 1 1 d . . .
C96 C 0.7188(6) 1.2634(10) 0.1026(5) 0.034(3) Uani 1 1 d U . .
H96A H 0.7093 1.3147 0.1167 0.040 Uiso 1 1 calc R . .
O24 O 0.4978(6) 1.0108(8) 0.4588(5) 0.055(3) Uani 1 1 d . . .
C110 C 0.2792(6) 1.1348(11) 0.1045(6) 0.039(3) Uani 1 1 d . . .
H11B H 0.2808 1.0863 0.1233 0.047 Uiso 1 1 calc R . .
C47 C 0.1799(7) 1.3218(8) 0.3069(5) 0.032(3) Uani 1 1 d . . .
C98 C 0.4817(6) 1.0346(8) 0.2190(5) 0.027(2) Uani 1 1 d . . .
C71 C 0.3150(7) 1.0764(8) 0.5451(5) 0.030(3) Uani 1 1 d . . .
C99 C 0.5130(6) 1.3718(8) 0.2181(5) 0.031(3) Uani 1 1 d . . .
C7 C 0.3982(8) 1.2486(9) 0.7447(6) 0.037(3) Uani 1 1 d U . .
H7A H 0.4431 1.2468 0.7264 0.045 Uiso 1 1 calc R . .
C38 C 0.8953(7) 1.1597(9) 0.2454(5) 0.032(3) Uani 1 1 d . . .
H38A H 0.9403 1.1618 0.2273 0.038 Uiso 1 1 calc R . .
C81 C -0.0124(7) 1.3775(8) 0.7132(5) 0.029(2) Uani 1 1 d . . .
C21 C 1.0530(7) 0.5465(8) 0.2686(5) 0.029(2) Uani 1 1 d . . .
H21A H 1.0673 0.5443 0.2346 0.035 Uiso 1 1 calc R . .
C2 C 0.3439(7) 1.1877(8) 0.7365(5) 0.029(3) Uani 1 1 d . . .
C48 C 0.1102(7) 1.3199(8) 0.2799(6) 0.038(3) Uani 1 1 d . . .
H48A H 0.0745 1.3615 0.2833 0.045 Uiso 1 1 calc R . .
C74 C 0.1802(7) 1.2080(9) 0.6168(5) 0.032(3) Uani 1 1 d . . .
H74A H 0.1437 1.2016 0.6418 0.039 Uiso 1 1 calc R . .
C112 C 0.1892(7) 1.0603(10) 0.0424(5) 0.034(3) Uani 1 1 d . . .
C8 C 0.2385(7) 1.3916(8) 0.8594(5) 0.031(3) Uani 1 1 d . . .
C16 C 0.9760(7) 0.5378(8) 0.2815(5) 0.028(2) Uani 1 1 d . . .
C93 C 0.7484(9) 1.1037(10) 0.0625(5) 0.041(3) Uani 1 1 d . . .
H93A H 0.7598 1.0511 0.0511 0.049 Uiso 1 1 calc R . .
C105 C 0.4374(7) 1.3676(8) 0.2305(5) 0.031(3) Uani 1 1 d . . .
H10A H 0.4228 1.3736 0.2642 0.037 Uiso 1 1 calc R . .
C27 C 1.2187(7) 0.7691(8) 0.3971(5) 0.029(3) Uani 1 1 d . . .
H27A H 1.2136 0.8192 0.3802 0.035 Uiso 1 1 calc R . .
C82 C 0.0618(7) 1.3683(9) 0.7292(5) 0.033(3) Uani 1 1 d . . .
H82A H 0.0733 1.3687 0.7639 0.040 Uiso 1 1 calc R . .
C90 C 0.5562(6) 1.0453(8) 0.2344(5) 0.028(2) Uani 1 1 d . . .
H90A H 0.5678 1.0462 0.2691 0.034 Uiso 1 1 calc R . .
C45 C 0.2201(7) 1.1973(8) 0.2686(6) 0.032(3) Uani 1 1 d . . .
H45A H 0.2567 1.1571 0.2637 0.039 Uiso 1 1 calc R . .
C72 C 0.2727(8) 1.1498(8) 0.5647(5) 0.030(3) Uani 1 1 d . . .
C1 C 0.3596(8) 1.1154(10) 0.7019(6) 0.043(4) Uani 1 1 d . . .
C85 C 0.4203(6) 1.0178(8) 0.2562(5) 0.028(2) Uani 1 1 d . . .
C13 C 0.1899(7) 1.4468(11) 0.8327(5) 0.039(3) Uani 1 1 d . . .
H13A H 0.2058 1.4727 0.8031 0.047 Uiso 1 1 calc R . .
C114 C 0.3953(8) 0.6614(8) 0.2520(7) 0.044(4) Uani 1 1 d . . .
H11C H 0.4402 0.6630 0.2709 0.053 Uiso 1 1 calc R . .
C41 C 0.7714(7) 1.2149(9) 0.2645(5) 0.032(3) Uani 1 1 d . . .
H41A H 0.7339 1.2542 0.2590 0.038 Uiso 1 1 calc R . .
C95 C 0.7738(6) 1.2522(9) 0.0646(4) 0.029(3) Uani 1 1 d . . .
O18 O -0.0033(7) 0.7012(11) 0.5419(5) 0.065(4) Uani 1 1 d . . .
C18 C 1.0084(9) 0.5531(11) 0.3698(6) 0.044(4) Uani 1 1 d . . .
H18A H 0.9931 0.5575 0.4035 0.053 Uiso 1 1 calc R . .
C83 C 0.1196(8) 1.3583(10) 0.6943(6) 0.043(4) Uani 1 1 d . . .
H83A H 0.1699 1.3541 0.7047 0.051 Uiso 1 1 calc R . .
C19 C 1.0868(8) 0.5591(9) 0.3564(5) 0.037(3) Uani 1 1 d U . .
O28 O 0.4924(7) 0.7053(11) 0.0444(4) 0.065(4) Uani 1 1 d . . .
C20 C 1.1075(8) 0.5584(9) 0.3064(7) 0.042(4) Uani 1 1 d . . .
H20A H 1.1580 0.5659 0.2977 0.051 Uiso 1 1 calc R . .
C89 C 0.6143(7) 1.0546(8) 0.1994(6) 0.034(3) Uani 1 1 d . . .
H89A H 0.6643 1.0636 0.2096 0.041 Uiso 1 1 calc R . .
C84 C -0.0720(7) 1.3983(8) 0.7518(5) 0.030(3) Uani 1 1 d . . .
C75 C 0.1931(8) 1.2835(8) 0.5958(5) 0.032(3) Uani 1 1 d . . .
C135 C 0.3599(7) 0.7252(8) 0.0496(5) 0.033(3) Uani 1 1 d . . .
H13B H 0.3539 0.6929 0.0206 0.039 Uiso 1 1 calc R . .
C136 C 0.2972(8) 0.7618(10) 0.0722(6) 0.041(3) Uani 1 1 d . . .
H13C H 0.2493 0.7540 0.0579 0.049 Uiso 1 1 calc R . .
C42 C 0.8523(6) 1.2882(7) 0.2029(5) 0.021(2) Uani 1 1 d . . .
C132 C 0.6197(9) 0.6773(13) 0.0494(6) 0.055(5) Uani 1 1 d . . .
H13D H 0.6270 0.7098 0.0207 0.067 Uiso 1 1 calc R . .
C106 C 0.3118(7) 1.2744(11) 0.0934(5) 0.040(3) Uani 1 1 d . . .
C118 C 0.2576(7) 0.6494(8) 0.2021(6) 0.034(3) Uani 1 1 d . . .
H11D H 0.2102 0.6432 0.1868 0.040 Uiso 1 1 calc R . .
O45 O 0.5002(7) 1.3934(7) 0.4631(6) 0.069(4) Uani 1 1 d . . .
C65 C -0.1366(12) 0.6821(12) 0.5466(6) 0.060(5) Uani 1 1 d . . .
H65A H -0.1438 0.7138 0.5175 0.072 Uiso 1 1 calc R . .
C3 C 0.2756(7) 1.1921(8) 0.7636(5) 0.031(3) Uani 1 1 d . . .
H3A H 0.2388 1.1517 0.7592 0.037 Uiso 1 1 calc R . .
C10 C 0.1510(8) 1.3775(10) 0.9240(6) 0.038(3) Uani 1 1 d . . .
H10B H 0.1393 1.3575 0.9562 0.045 Uiso 1 1 calc R . .
C140 C 0.2398(9) 0.8571(9) 0.1359(5) 0.036(3) Uani 1 1 d . . .
C36 C 0.6864(8) 0.9681(10) 0.3351(5) 0.039(3) Uani 1 1 d . . .
H36A H 0.6983 0.9502 0.3024 0.047 Uiso 1 1 calc R . .
C46 C 0.2351(6) 1.2611(9) 0.3017(6) 0.038(3) Uani 1 1 d . . .
H46A H 0.2804 1.2636 0.3200 0.046 Uiso 1 1 calc R . .
C108 C 0.2269(7) 1.2098(10) 0.0355(5) 0.035(3) Uani 1 1 d . . .
H10C H 0.1960 1.2115 0.0066 0.042 Uiso 1 1 calc R . .
C104 C 0.3827(7) 1.3543(9) 0.1927(6) 0.039(3) Uani 1 1 d . . .
H10D H 0.3318 1.3521 0.2013 0.046 Uiso 1 1 calc R . .
C58 C 0.1810(9) 0.8157(9) 0.6164(5) 0.038(3) Uani 1 1 d . . .
C119 C 0.2711(6) 0.7151(9) 0.2345(5) 0.032(3) Uani 1 1 d . . .
H11E H 0.2332 0.7538 0.2398 0.038 Uiso 1 1 calc R . .
C78 C 0.0991(8) 1.3550(9) 0.6444(5) 0.034(3) Uani 1 1 d . . .
C66 C -0.1967(10) 0.6427(10) 0.5695(6) 0.045(4) Uani 1 1 d . . .
H66A H -0.2450 0.6491 0.5556 0.054 Uiso 1 1 calc R . .
N2 N 0.0349(6) 0.6709(7) -0.1111(4) 0.032(2) Uani 1 1 d . . .
C107 C 0.2636(9) 1.2806(10) 0.0507(5) 0.041(3) Uani 1 1 d . . .
H10E H 0.2568 1.3300 0.0334 0.049 Uiso 1 1 calc R . .
C17 C 0.9578(9) 0.5409(11) 0.3315(7) 0.047(4) Uani 1 1 d . . .
H17A H 0.9072 0.5341 0.3401 0.057 Uiso 1 1 calc R . .
N3 N 0.0539(5) 0.7280(7) 0.0895(4) 0.030(2) Uani 1 1 d . . .
C52 C 0.3469(9) 1.3832(9) 0.4331(6) 0.041(3) Uani 1 1 d . . .
H52A H 0.3573 1.3635 0.4657 0.050 Uiso 1 1 calc R . .
C101 C 0.5335(7) 1.3624(12) 0.1681(6) 0.046(4) Uani 1 1 d . . .
H10F H 0.5840 1.3636 0.1586 0.055 Uiso 1 1 calc R . .
C103 C 0.4023(9) 1.3448(11) 0.1457(7) 0.050(4) Uani 1 1 d . . .
C49 C 0.0973(7) 1.2524(8) 0.2477(6) 0.032(3) Uani 1 1 d . . .
H49A H 0.0517 1.2488 0.2297 0.038 Uiso 1 1 calc R . .
C67 C -0.1878(9) 0.5950(10) 0.6117(5) 0.040(3) Uani 1 1 d . . .
C77 C 0.2891(10) 1.2255(10) 0.5430(6) 0.049(4) Uani 1 1 d . . .
H77A H 0.3270 1.2310 0.5189 0.059 Uiso 1 1 calc R . .
C94 C 0.7859(8) 1.1681(9) 0.0451(5) 0.037(3) Uani 1 1 d . . .
H94A H 0.8213 1.1601 0.0196 0.044 Uiso 1 1 calc R . .
C125 C 0.2216(7) 0.5356(10) 0.0859(6) 0.041(3) Uani 1 1 d . . .
H12C H 0.2589 0.5606 0.0665 0.049 Uiso 1 1 calc R . .
C133 C 0.6789(8) 0.6334(11) 0.0712(5) 0.042(4) Uani 1 1 d . . .
H13E H 0.7257 0.6337 0.0552 0.051 Uiso 1 1 calc R . .
C69 C -0.0556(9) 0.6247(13) 0.6130(6) 0.052(4) Uani 1 1 d . . .
H69A H -0.0080 0.6185 0.6280 0.062 Uiso 1 1 calc R . .
C139 C 0.3778(7) 0.8256(11) 0.1366(6) 0.040(3) Uani 1 1 d . . .
H13F H 0.3839 0.8600 0.1647 0.048 Uiso 1 1 calc R . .
C31 C 0.7211(7) 1.0414(8) 0.4089(6) 0.034(3) Uani 1 1 d . . .
H31A H 0.7578 1.0704 0.4272 0.040 Uiso 1 1 calc R . .
C9 C 0.2215(8) 1.3590(12) 0.9034(8) 0.053(4) Uani 1 1 d . . .
H9A H 0.2554 1.3245 0.9204 0.064 Uiso 1 1 calc R . .
O35 O 0.8127(4) 1.3907(6) 0.0678(3) 0.0282(18) Uani 1 1 d . . .
C86 C 0.4631(8) 1.0330(11) 0.1672(6) 0.044(4) Uani 1 1 d . . .
H86A H 0.4129 1.0261 0.1570 0.053 Uiso 1 1 calc R . .
C134 C 0.4313(7) 0.7376(10) 0.0709(6) 0.036(3) Uani 1 1 d . . .
C138 C 0.4422(10) 0.7876(12) 0.1138(7) 0.057(5) Uani 1 1 d . . .
H13G H 0.4905 0.7961 0.1273 0.069 Uiso 1 1 calc R . .
O21 O 0.8095(5) 1.3532(5) 0.2050(4) 0.0312(19) Uani 1 1 d . . .
C59 C 0.1095(15) 0.8177(16) 0.6371(7) 0.077(7) Uani 1 1 d . . .
H59A H 0.1046 0.8415 0.6691 0.093 Uiso 1 1 calc R . .
C68 C -0.1148(11) 0.5882(10) 0.6334(6) 0.047(4) Uani 1 1 d . . .
H68A H -0.1080 0.5572 0.6629 0.056 Uiso 1 1 calc R . .
C80 C -0.0302(8) 1.3702(10) 0.6634(5) 0.040(3) Uani 1 1 d . . .
H80A H -0.0807 1.3699 0.6530 0.048 Uiso 1 1 calc R . .
C51 C 0.2748(8) 1.3721(9) 0.4092(7) 0.046(4) Uani 1 1 d . . .
H51A H 0.2377 1.3440 0.4271 0.055 Uiso 1 1 calc R . .
C63 C 0.1909(9) 0.7670(9) 0.5711(7) 0.048(4) Uani 1 1 d . . .
H63A H 0.2387 0.7591 0.5574 0.058 Uiso 1 1 calc R . .
C61 C 0.0575(9) 0.7359(13) 0.5700(6) 0.051(4) Uani 1 1 d . . .
C60 C 0.0459(10) 0.7877(13) 0.6144(6) 0.052(4) Uani 1 1 d . . .
H60A H -0.0022 0.7994 0.6266 0.063 Uiso 1 1 calc R . .
C129 C 0.6011(7) 0.5862(12) 0.1366(6) 0.044(4) Uani 1 1 d . . .
H12D H 0.5935 0.5552 0.1659 0.053 Uiso 1 1 calc R . .
C64 C -0.0637(14) 0.6727(14) 0.5690(7) 0.066(6) Uani 1 1 d . . .
O1 O 0.8500(5) 0.5271(6) 0.2528(5) 0.042(3) Uani 1 1 d . . .
O25 O 0.4766(5) 0.9163(7) 0.4032(4) 0.043(2) Uani 1 1 d . . .
C53 C 0.4017(7) 1.4258(9) 0.4045(4) 0.031(3) Uani 1 1 d . . .
C79 C 0.0252(11) 1.3632(10) 0.6282(6) 0.050(4) Uani 1 1 d . . .
H79A H 0.0134 1.3639 0.5936 0.059 Uiso 1 1 calc R . .
C11 C 0.0975(5) 1.4251(7) 0.8978(4) 0.023(2) Uani 1 1 d . . .
C128 C 0.6716(8) 0.5905(10) 0.1147(5) 0.035(3) Uani 1 1 d . . .
C126 C 0.0178(6) 0.4654(7) 0.0701(4) 0.024(2) Uani 1 1 d . . .
C130 C 0.5421(8) 0.6292(15) 0.1140(6) 0.060(6) Uani 1 1 d . . .
H13H H 0.4950 0.6284 0.1296 0.073 Uiso 1 1 calc R . .
C131 C 0.5498(8) 0.6709(13) 0.0717(6) 0.050(4) Uani 1 1 d . . .
O29 O 0.7185(7) 0.4840(9) 0.1691(4) 0.059(3) Uani 1 1 d . . .
C141 C 0.5705(16) 0.1413(17) -0.3877(10) 0.089(7) Uani 1 1 d U . .
H14A H 0.5873 0.1599 -0.3547 0.133 Uiso 1 1 calc R . .
H14B H 0.6131 0.1212 -0.4065 0.133 Uiso 1 1 calc R . .
H14C H 0.5341 0.0980 -0.3837 0.133 Uiso 1 1 calc R . .
O16 O -0.3186(6) 0.5613(6) 0.6157(4) 0.038(2) Uani 1 1 d . . .
C92 C 0.6915(8) 1.1162(10) 0.0983(6) 0.040(3) Uani 1 1 d . . .
C91 C 0.6782(10) 1.1913(10) 0.1186(6) 0.044(4) Uani 1 1 d . . .
H91A H 0.6415 1.1964 0.1436 0.053 Uiso 1 1 calc R . .
O38 O 0.3069(5) 0.5284(7) 0.1594(5) 0.045(3) Uani 1 1 d . . .
C153 C -0.0657(8) 0.6857(16) 0.1275(7) 0.066(6) Uani 1 1 d . . .
H15A H -0.0907 0.6569 0.1550 0.079 Uiso 1 1 calc R . .
H15B H -0.0836 0.7421 0.1271 0.079 Uiso 1 1 calc R . .
C37 C 0.8151(6) 1.0919(8) 0.3064(5) 0.030(3) Uani 1 1 d . . .
C30 C 0.6516(7) 1.0295(9) 0.4293(6) 0.034(3) Uani 1 1 d . . .
H30A H 0.6401 1.0527 0.4607 0.041 Uiso 1 1 calc R . .
O55 O -0.0828(9) 0.6479(11) 0.0810(5) 0.079(5) Uani 1 1 d . . .
H55B H -0.1178 0.6154 0.0848 0.119 Uiso 1 1 calc R . .
O37 O 0.4132(9) 0.7958(9) 0.3230(8) 0.100(7) Uani 1 1 d . . .
C117 C 0.3144(7) 0.5925(9) 0.1922(6) 0.034(3) Uani 1 1 d . . .
C147 C -0.0701(9) 0.7639(9) -0.1020(6) 0.045(3) Uani 1 1 d . . .
H14D H -0.0554 0.7928 -0.1322 0.067 Uiso 1 1 calc R . .
H14E H -0.0956 0.8009 -0.0794 0.067 Uiso 1 1 calc R . .
H14F H -0.1036 0.7197 -0.1111 0.067 Uiso 1 1 calc R . .
C33 C 0.7586(6) 1.1497(9) 0.2988(5) 0.031(3) Uani 1 1 d . . .
H33A H 0.7129 1.1456 0.3159 0.037 Uiso 1 1 calc R . .
C121 C 0.1808(7) 0.4737(11) 0.1673(6) 0.043(3) Uani 1 1 d . . .
H12E H 0.1903 0.4583 0.2009 0.051 Uiso 1 1 calc R . .
C29 C 0.5208(7) 0.9704(9) 0.4231(6) 0.038(3) Uani 1 1 d . . .
C124 C 0.1528(7) 0.5202(10) 0.0664(6) 0.040(3) Uani 1 1 d . . .
H12F H 0.1431 0.5345 0.0326 0.048 Uiso 1 1 calc R . .
C32 C 0.7371(7) 1.0113(9) 0.3622(6) 0.035(3) Uani 1 1 d . . .
C57 C 0.2454(11) 0.8642(10) 0.6358(6) 0.046(4) Uani 1 1 d . . .
C116 C 0.3839(6) 0.5992(8) 0.2180(5) 0.030(3) Uani 1 1 d U . .
H11F H 0.4222 0.5613 0.2120 0.036 Uiso 1 1 calc R . .
C88 C 0.5930(9) 1.0496(9) 0.1475(6) 0.045(4) Uani 1 1 d . . .
C97 C 0.8164(6) 1.3202(9) 0.0442(4) 0.029(3) Uani 1 1 d . . .
C151 C 0.0441(9) 0.7258(12) 0.1840(6) 0.050(4) Uani 1 1 d . . .
H15C H 0.0982 0.7228 0.1871 0.075 Uiso 1 1 calc R . .
H15D H 0.0214 0.6990 0.2127 0.075 Uiso 1 1 calc R . .
H15E H 0.0286 0.7823 0.1831 0.075 Uiso 1 1 calc R . .
C148 C -0.0215(10) 0.6867(13) -0.0279(6) 0.059(5) Uani 1 1 d . . .
H14G H -0.0402 0.7266 -0.0037 0.070 Uiso 1 1 calc R . .
H14H H -0.0621 0.6481 -0.0350 0.070 Uiso 1 1 calc R . .
C144 C 0.5663(14) 0.7045(15) -0.3238(9) 0.080(6) Uani 1 1 d . . .
H14I H 0.5385 0.7077 -0.2926 0.119 Uiso 1 1 calc R . .
H14J H 0.5847 0.7581 -0.3327 0.119 Uiso 1 1 calc R . .
H14K H 0.6083 0.6676 -0.3195 0.119 Uiso 1 1 calc R . .
C54 C 0.3836(7) 1.4517(13) 0.3563(5) 0.048(4) Uani 1 1 d . . .
H54A H 0.4211 1.4761 0.3368 0.058 Uiso 1 1 calc R . .
C137 C 0.3053(8) 0.8102(9) 0.1162(5) 0.033(3) Uani 1 1 d . . .
O52 O 0.4153(13) 0.7189(11) -0.4150(7) 0.110(7) Uani 1 1 d . . .
H52B H 0.3782 0.7490 -0.4172 0.166 Uiso 1 1 calc R . .
C152 C 0.0191(9) 0.6840(9) 0.1360(5) 0.039(3) Uani 1 1 d . . .
H15F H 0.0365 0.6268 0.1367 0.046 Uiso 1 1 calc R . .
C150 C -0.0020(8) 0.7303(9) -0.0762(5) 0.042(3) Uani 1 1 d . . .
H15G H 0.0332 0.7753 -0.0685 0.050 Uiso 1 1 calc R . .
C23 C 1.1823(9) 0.6273(10) 0.4063(6) 0.044(4) Uani 1 1 d . . .
C102 C 0.4740(9) 1.3506(15) 0.1311(6) 0.060(5) Uani 1 1 d . . .
H10G H 0.4857 1.3469 0.0966 0.071 Uiso 1 1 calc R . .
C25 C 1.2744(10) 0.6856(10) 0.4638(7) 0.049(4) Uani 1 1 d . . .
H25A H 1.3053 0.6798 0.4925 0.059 Uiso 1 1 calc R . .
C62 C 0.1266(10) 0.7320(13) 0.5483(7) 0.058(5) Uani 1 1 d . . .
H62A H 0.1315 0.7051 0.5172 0.070 Uiso 1 1 calc R . .
C120 C 0.2360(6) 0.5121(9) 0.1383(6) 0.034(3) Uani 1 1 d . . .
C113 C 0.3567(8) 0.7938(8) 0.2932(5) 0.032(3) Uani 1 1 d U . .
C70 C -0.2526(10) 0.5497(9) 0.6331(5) 0.041(3) Uani 1 1 d U . .
C87 C 0.5214(8) 1.0420(12) 0.1291(6) 0.045(4) Uani 1 1 d . . .
H87A H 0.5104 1.0424 0.0944 0.054 Uiso 1 1 calc R . .
C24 C 1.2323(10) 0.6183(11) 0.4455(7) 0.055(5) Uani 1 1 d . . .
H24A H 1.2389 0.5670 0.4605 0.066 Uiso 1 1 calc R . .
N4 N 0.4655(19) 0.2506(16) -0.3877(7) 0.138(13) Uani 1 1 d . . .
C145 C 0.5168(16) 0.6743(11) -0.3644(7) 0.077(7) Uani 1 1 d . . .
H14L H 0.4976 0.6196 -0.3558 0.092 Uiso 1 1 calc R . .
N1 N 0.5715(14) 0.6684(15) -0.4108(7) 0.100(8) Uani 1 1 d . . .
O39 O 0.0058(6) 0.4945(9) 0.0264(4) 0.050(3) Uani 1 1 d . . .
C146 C 0.4516(17) 0.7336(12) -0.3715(9) 0.082(7) Uani 1 1 d . . .
H14M H 0.4168 0.7280 -0.3433 0.099 Uiso 1 1 calc R . .
H14N H 0.4707 0.7895 -0.3715 0.099 Uiso 1 1 calc R . .
O51 O 0.4653(9) 0.2430(13) -0.4912(7) 0.088(5) Uani 1 1 d . . .
H51B H 0.4912 0.2809 -0.5020 0.132 Uiso 1 1 calc R . .
C143 C 0.5132(17) 0.1815(19) -0.4700(7) 0.102(9) Uani 1 1 d DU . .
H14O H 0.5581 0.1747 -0.4905 0.122 Uiso 1 1 calc R . .
H14P H 0.4868 0.1292 -0.4684 0.122 Uiso 1 1 calc R . .
C142 C 0.5349(13) 0.2110(14) -0.4160(7) 0.070(5) Uani 1 1 d DU . .
H14Q H 0.5735 0.2538 -0.4196 0.084 Uiso 1 1 calc R . .

loop_
_atom_site_aniso_label
_atom_site_aniso_U_11
_atom_site_aniso_U_22
_atom_site_aniso_U_33
_atom_site_aniso_U_23
_atom_site_aniso_U_13
_atom_site_aniso_U_12
Cd1 0.0153(3) 0.0194(4) 0.0280(4) -0.0013(3) -0.0006(3) 0.0029(3)
Cd2 0.0146(3) 0.0195(4) 0.0300(4) 0.0008(3) 0.0019(3) 0.0023(3)
Cd3 0.0169(3) 0.0292(5) 0.0282(4) 0.0028(3) 0.0009(3) 0.0022(3)
Cd4 0.0161(3) 0.0230(4) 0.0271(4) 0.0022(3) -0.0002(2) -0.0031(3)
Cd5 0.0220(3) 0.0176(4) 0.0359(4) -0.0107(3) 0.0030(3) -0.0008(3)
Cd6 0.0181(3) 0.0353(5) 0.0274(4) -0.0029(3) 0.0011(3) -0.0002(3)
Cd7 0.0137(3) 0.0244(3) 0.0282(3) 0.0006(2) 0.0022(2) -0.0015(3)
Cd8 0.0126(3) 0.0268(4) 0.0275(3) 0.0011(2) 0.0004(2) -0.0004(2)
O41 0.028(4) 0.019(4) 0.041(5) -0.002(3) -0.003(3) 0.010(3)
O34 0.030(4) 0.039(5) 0.031(4) -0.007(4) 0.007(3) -0.006(4)
O4 0.024(4) 0.017(4) 0.037(4) 0.013(3) 0.002(3) -0.005(3)
O12 0.040(5) 0.018(4) 0.041(5) -0.003(3) 0.014(4) 0.011(4)
O6 0.022(4) 0.030(5) 0.043(5) 0.003(4) 0.013(3) -0.003(3)
O46 0.025(4) 0.038(5) 0.041(5) -0.017(4) 0.002(4) -0.005(4)
O5 0.026(4) 0.010(4) 0.048(5) 0.004(3) -0.009(3) -0.012(3)
O11 0.033(4) 0.021(4) 0.039(5) -0.004(4) 0.002(4) 0.005(4)
O47 0.042(5) 0.042(6) 0.028(4) 0.009(4) -0.007(4) -0.003(4)
O14 0.017(3) 0.041(5) 0.036(4) -0.002(4) 0.006(3) -0.003(3)
O36 0.028(4) 0.016(4) 0.043(5) -0.003(3) -0.008(3) 0.011(3)
O44 0.022(4) 0.143(14) 0.046(6) -0.028(7) 0.009(4) -0.037(7)
O40 0.017(3) 0.021(4) 0.059(5) -0.021(4) 0.016(3) -0.006(3)
O32 0.007(3) 0.052(6) 0.064(5) 0.023(5) 0.000(3) -0.002(3)
O31 0.029(4) 0.024(4) 0.037(4) 0.007(3) 0.005(3) -0.015(3)
O10 0.008(3) 0.029(4) 0.035(4) 0.000(3) -0.007(3) -0.005(3)
O50 0.014(4) 0.039(5) 0.050(5) -0.018(4) -0.001(3) 0.002(3)
O15 0.017(4) 0.051(7) 0.066(7) -0.020(5) -0.005(4) 0.005(4)
O22 0.037(5) 0.041(6) 0.039(5) 0.008(4) 0.016(4) 0.012(4)
O49 0.019(4) 0.049(6) 0.044(5) -0.019(4) -0.007(3) -0.013(4)
O27 0.059(6) 0.028(5) 0.033(4) -0.007(4) 0.000(4) 0.022(5)
O7 0.068(7) 0.024(5) 0.075(8) -0.015(5) 0.055(6) -0.012(5)
O30 0.047(6) 0.034(6) 0.043(5) -0.006(4) -0.009(4) 0.021(5)
O26 0.030(5) 0.058(7) 0.040(5) -0.011(5) -0.007(4) 0.016(4)
O2 0.029(4) 0.032(5) 0.047(5) -0.005(4) -0.003(4) 0.008(4)
O17 0.065(7) 0.050(7) 0.041(5) -0.009(5) 0.004(5) 0.004(6)
C14 0.012(4) 0.031(5) 0.034(5) 0.004(4) 0.008(3) -0.013(4)
C56 0.017(5) 0.032(7) 0.066(8) -0.028(7) 0.001(5) 0.002(5)
C35 0.021(5) 0.025(6) 0.032(5) 0.007(5) -0.001(4) 0.001(5)
C50 0.018(5) 0.039(8) 0.060(8) -0.027(7) -0.015(5) 0.002(5)
O20 0.103(10) 0.018(5) 0.057(6) -0.018(5) -0.037(6) 0.013(6)
C123 0.014(4) 0.009(5) 0.056(7) -0.001(5) -0.004(4) -0.003(4)
O19 0.054(6) 0.028(5) 0.043(5) 0.009(4) -0.016(5) -0.017(5)
C122 0.026(5) 0.042(8) 0.034(6) -0.005(5) 0.003(4) -0.004(5)
O43 0.017(4) 0.045(6) 0.076(7) -0.030(5) -0.013(4) 0.005(4)
O8 0.014(4) 0.032(5) 0.071(7) -0.032(5) 0.009(4) -0.006(3)
C12 0.015(4) 0.031(7) 0.029(5) -0.003(5) 0.002(4) 0.002(4)
O3 0.046(5) 0.031(5) 0.060(6) 0.003(4) -0.024(4) -0.024(4)
C40 0.023(5) 0.028(6) 0.040(7) 0.001(5) 0.011(5) -0.005(5)
O9 0.027(4) 0.046(6) 0.038(5) 0.009(4) 0.016(4) -0.001(4)
O13 0.055(6) 0.009(4) 0.062(6) -0.006(4) 0.030(5) 0.007(4)
C22 0.032(6) 0.018(6) 0.052(8) 0.001(5) -0.019(6) -0.004(5)
C6 0.019(5) 0.030(7) 0.048(7) 0.001(6) -0.001(5) -0.008(5)
O23 0.028(5) 0.054(7) 0.083(8) 0.019(6) 0.025(5) 0.000(5)
C26 0.028(6) 0.025(6) 0.032(6) 0.000(5) -0.004(5) -0.011(5)
C28 0.023(5) 0.021(6) 0.033(6) 0.005(4) 0.010(4) 0.005(4)
C39 0.009(4) 0.021(6) 0.057(8) 0.005(5) 0.008(5) 0.002(4)
O42 0.040(5) 0.045(6) 0.054(6) -0.016(5) -0.024(5) 0.012(5)
C109 0.015(5) 0.069(10) 0.031(6) 0.001(6) 0.000(4) -0.014(6)
C73 0.029(6) 0.024(6) 0.041(7) 0.004(5) 0.001(5) 0.010(5)
O53 0.038(5) 0.022(4) 0.049(5) 0.003(4) 0.000(4) -0.003(4)
C34 0.025(6) 0.103(16) 0.028(6) -0.010(8) 0.006(4) 0.001(8)
C115 0.016(5) 0.023(6) 0.053(8) -0.008(5) -0.013(5) 0.008(4)
C4 0.016(5) 0.044(7) 0.050(6) -0.005(5) 0.009(5) 0.005(5)
C76 0.054(9) 0.027(7) 0.070(10) 0.004(7) 0.037(8) 0.005(6)
C43 0.025(5) 0.014(5) 0.032(6) -0.002(4) -0.005(4) 0.004(4)
C55 0.031(6) 0.059(10) 0.043(7) -0.016(7) -0.001(5) 0.004(7)
C111 0.046(8) 0.056(10) 0.032(7) 0.004(6) -0.016(6) -0.008(7)
C15 0.017(5) 0.009(5) 0.061(8) 0.006(5) 0.000(5) 0.008(4)
C44 0.016(5) 0.028(6) 0.033(6) 0.006(5) -0.006(4) 0.002(4)
C5 0.030(6) 0.019(6) 0.051(8) -0.007(5) 0.007(5) 0.011(5)
C127 0.039(7) 0.039(8) 0.028(6) 0.004(5) 0.004(5) 0.026(6)
O48 0.098(10) 0.032(6) 0.066(7) 0.011(5) -0.056(7) -0.021(6)
C100 0.018(5) 0.051(8) 0.038(6) -0.020(6) -0.003(5) -0.018(5)
O33 0.070(8) 0.051(7) 0.084(9) -0.013(6) 0.063(7) -0.027(6)
C96 0.014(4) 0.054(7) 0.033(5) 0.008(5) 0.007(4) 0.000(5)
O24 0.033(5) 0.056(7) 0.076(8) -0.017(6) 0.030(5) -0.015(5)
C110 0.009(5) 0.060(10) 0.047(8) 0.010(7) -0.003(5) 0.001(5)
C47 0.016(5) 0.026(6) 0.052(7) -0.009(5) 0.005(5) -0.008(4)
C98 0.007(4) 0.039(7) 0.034(6) 0.005(5) 0.002(4) -0.001(4)
C71 0.027(6) 0.018(6) 0.045(7) -0.007(5) -0.009(5) 0.006(5)
C99 0.015(5) 0.030(6) 0.048(7) -0.015(5) -0.008(5) -0.001(4)
C7 0.033(5) 0.026(6) 0.053(6) -0.004(5) 0.011(5) -0.017(5)
C38 0.024(5) 0.035(7) 0.037(6) 0.007(5) 0.012(5) -0.010(5)
C81 0.036(6) 0.017(5) 0.034(6) -0.005(4) 0.005(5) 0.006(5)
C21 0.022(5) 0.021(6) 0.044(7) 0.006(5) -0.004(5) -0.005(4)
C2 0.022(5) 0.020(6) 0.046(7) 0.002(5) 0.003(5) -0.006(4)
C48 0.020(5) 0.020(6) 0.072(9) -0.010(6) -0.010(6) -0.001(5)
C74 0.020(5) 0.031(7) 0.045(7) 0.003(6) 0.013(5) 0.004(5)
C112 0.026(6) 0.053(9) 0.023(5) -0.013(5) 0.000(4) -0.016(6)
C8 0.018(5) 0.027(6) 0.049(7) -0.008(5) 0.010(5) 0.002(5)
C16 0.026(5) 0.022(6) 0.036(6) -0.002(5) -0.007(5) -0.014(4)
C93 0.049(8) 0.037(8) 0.036(7) -0.007(6) 0.016(6) -0.027(6)
C105 0.028(6) 0.026(6) 0.038(6) -0.003(5) 0.002(5) 0.001(5)
C27 0.036(7) 0.017(6) 0.033(6) 0.006(5) 0.006(5) -0.001(5)
C82 0.026(6) 0.035(7) 0.038(6) -0.010(5) 0.015(5) 0.005(5)
C90 0.020(5) 0.033(7) 0.033(6) 0.008(5) 0.000(4) -0.002(5)
C45 0.016(5) 0.025(6) 0.056(8) -0.005(5) -0.011(5) 0.007(4)
C72 0.035(6) 0.025(6) 0.030(6) -0.002(5) 0.007(5) -0.001(5)
C1 0.040(7) 0.042(8) 0.048(8) 0.010(6) 0.028(6) 0.014(6)
C85 0.019(5) 0.020(6) 0.047(7) 0.004(5) -0.006(5) -0.006(4)
C13 0.023(5) 0.057(9) 0.036(6) -0.001(6) 0.008(4) -0.013(6)
C114 0.034(7) 0.019(6) 0.078(10) -0.023(6) -0.032(7) 0.007(5)
C41 0.018(5) 0.028(7) 0.050(7) -0.006(6) 0.008(5) 0.007(5)
C95 0.013(5) 0.050(8) 0.025(5) -0.011(5) 0.001(4) -0.012(5)
O18 0.044(6) 0.092(11) 0.061(7) -0.005(8) 0.008(6) -0.032(7)
C18 0.043(8) 0.051(9) 0.039(7) -0.008(6) 0.004(6) -0.027(7)
C83 0.027(6) 0.044(8) 0.058(9) -0.011(7) 0.020(6) 0.001(6)
C19 0.044(6) 0.024(5) 0.044(6) -0.002(5) -0.016(5) -0.021(5)
O28 0.039(6) 0.109(12) 0.048(6) -0.002(7) 0.000(5) 0.036(7)
C20 0.022(6) 0.029(7) 0.075(10) 0.011(7) -0.017(6) -0.002(5)
C89 0.018(5) 0.026(7) 0.059(8) -0.005(6) 0.004(5) -0.012(5)
C84 0.033(6) 0.018(6) 0.041(6) 0.001(5) 0.005(5) 0.004(5)
C75 0.038(7) 0.014(6) 0.045(7) -0.007(5) 0.015(5) 0.012(5)
C135 0.031(6) 0.027(7) 0.041(7) -0.009(5) 0.004(5) 0.013(5)
C136 0.026(6) 0.044(9) 0.052(8) -0.015(7) -0.002(6) 0.008(6)
C42 0.014(4) 0.009(5) 0.040(6) 0.002(4) 0.003(4) 0.007(4)
C132 0.034(7) 0.083(13) 0.050(9) 0.036(9) 0.008(6) 0.032(8)
C106 0.025(6) 0.058(10) 0.035(7) -0.010(6) -0.014(5) 0.001(6)
C118 0.019(5) 0.023(6) 0.058(8) -0.005(6) -0.015(5) 0.008(5)
O45 0.046(6) 0.029(6) 0.131(12) 0.016(7) -0.047(7) 0.001(5)
C65 0.087(13) 0.053(11) 0.040(8) 0.008(7) -0.009(8) -0.043(10)
C3 0.028(6) 0.020(6) 0.045(7) -0.003(5) 0.006(5) 0.004(5)
C10 0.030(6) 0.041(8) 0.041(7) 0.013(6) 0.004(5) 0.011(6)
C140 0.053(8) 0.025(6) 0.030(6) -0.008(5) 0.011(6) 0.017(6)
C36 0.039(7) 0.045(8) 0.033(6) 0.009(6) 0.009(5) -0.005(6)
C46 0.010(5) 0.036(7) 0.068(9) -0.029(7) -0.007(5) 0.007(5)
C108 0.027(6) 0.047(8) 0.031(6) 0.007(6) -0.015(5) -0.012(6)
C104 0.020(5) 0.039(8) 0.056(9) 0.013(6) -0.014(5) -0.009(5)
C58 0.046(8) 0.032(7) 0.034(7) -0.006(6) 0.001(6) -0.015(6)
C119 0.013(5) 0.040(7) 0.041(6) -0.007(5) -0.005(4) 0.002(5)
C78 0.033(6) 0.026(7) 0.045(7) -0.002(5) 0.014(5) 0.013(5)
C66 0.063(10) 0.032(8) 0.039(7) -0.008(6) 0.009(7) -0.016(7)
N2 0.026(5) 0.026(5) 0.042(6) -0.013(4) 0.004(4) -0.012(4)
C107 0.048(8) 0.039(8) 0.035(7) 0.005(6) -0.009(6) -0.021(7)
C17 0.041(8) 0.041(9) 0.060(9) -0.005(7) 0.008(7) -0.015(7)
N3 0.018(4) 0.033(6) 0.040(6) -0.003(4) 0.007(4) -0.005(4)
C52 0.051(8) 0.023(7) 0.050(8) -0.001(6) -0.004(7) -0.006(6)
C101 0.020(6) 0.073(11) 0.045(8) -0.016(8) 0.018(5) -0.008(6)
C103 0.050(9) 0.039(8) 0.061(10) 0.004(7) -0.037(8) -0.001(7)
C49 0.016(5) 0.021(6) 0.058(8) -0.005(5) -0.001(5) 0.001(4)
C67 0.050(8) 0.042(8) 0.029(6) -0.009(6) 0.007(6) -0.012(7)
C77 0.065(10) 0.032(7) 0.049(8) 0.013(6) 0.036(7) 0.037(7)
C94 0.041(7) 0.041(8) 0.029(6) 0.000(5) 0.011(5) 0.003(6)
C125 0.011(5) 0.045(8) 0.066(9) 0.009(7) 0.004(5) -0.005(5)
C133 0.036(7) 0.055(9) 0.035(7) 0.017(6) 0.013(5) 0.019(7)
C69 0.038(8) 0.073(12) 0.044(8) 0.011(8) 0.000(6) 0.000(8)
C139 0.023(6) 0.051(9) 0.047(8) -0.006(7) 0.001(5) 0.010(6)
C31 0.028(6) 0.012(5) 0.062(8) -0.006(5) 0.007(6) -0.013(4)
C9 0.015(6) 0.056(10) 0.088(13) -0.014(9) 0.003(7) 0.001(6)
O35 0.015(3) 0.036(5) 0.033(4) -0.002(4) -0.009(3) -0.001(3)
C86 0.020(6) 0.058(10) 0.054(8) 0.012(8) -0.004(6) -0.010(6)
C134 0.020(5) 0.041(8) 0.049(7) 0.009(6) 0.003(5) 0.015(5)
C138 0.051(9) 0.058(11) 0.063(11) -0.008(9) -0.031(8) 0.019(8)
O21 0.032(4) 0.010(4) 0.053(5) 0.003(4) 0.011(4) 0.000(3)
C59 0.112(18) 0.084(17) 0.036(9) -0.003(9) 0.000(10) -0.028(14)
C68 0.075(11) 0.028(7) 0.037(7) 0.003(6) 0.001(7) -0.018(7)
C80 0.034(7) 0.046(9) 0.039(7) -0.009(6) 0.001(5) 0.008(6)
C51 0.036(7) 0.023(7) 0.078(11) 0.013(7) 0.000(7) -0.006(6)
C63 0.035(7) 0.023(7) 0.086(12) -0.015(7) 0.002(7) -0.010(6)
C61 0.043(8) 0.068(12) 0.042(8) -0.010(8) 0.011(6) -0.020(8)
C60 0.044(8) 0.070(12) 0.043(8) -0.010(8) 0.000(7) 0.001(8)
C129 0.020(6) 0.069(11) 0.042(7) 0.001(7) 0.001(5) -0.002(6)
C64 0.099(15) 0.062(12) 0.037(8) -0.008(8) 0.017(9) -0.023(11)
O1 0.012(4) 0.026(5) 0.089(8) -0.009(5) 0.006(4) -0.013(3)
O25 0.033(5) 0.052(7) 0.043(5) 0.010(5) -0.006(4) -0.016(5)
C53 0.025(5) 0.041(7) 0.028(5) -0.009(5) -0.005(4) 0.007(5)
C79 0.074(11) 0.031(8) 0.044(8) -0.003(6) 0.011(8) 0.014(8)
C11 0.010(4) 0.021(5) 0.039(6) 0.005(4) 0.007(4) -0.004(4)
C128 0.032(6) 0.037(7) 0.036(6) -0.008(6) -0.008(5) 0.013(5)
C126 0.021(5) 0.012(5) 0.038(6) -0.003(4) 0.005(4) -0.003(4)
C130 0.020(6) 0.115(17) 0.047(9) 0.022(10) 0.010(6) 0.022(8)
C131 0.032(7) 0.073(12) 0.043(8) -0.010(8) -0.003(6) 0.033(8)
O29 0.073(8) 0.063(8) 0.040(5) 0.009(6) -0.020(5) 0.023(7)
C141 0.101(11) 0.072(10) 0.093(10) 0.003(8) 0.006(8) -0.022(8)
O16 0.042(5) 0.026(5) 0.045(5) -0.001(4) 0.009(4) -0.012(4)
C92 0.031(7) 0.043(8) 0.046(8) -0.006(6) 0.012(6) -0.010(6)
C91 0.060(9) 0.030(7) 0.042(8) 0.004(6) 0.031(7) -0.004(6)
O38 0.022(4) 0.039(6) 0.073(7) -0.024(5) -0.020(4) 0.017(4)
C153 0.017(6) 0.122(19) 0.059(10) 0.013(11) 0.001(6) -0.023(8)
C37 0.011(5) 0.028(6) 0.051(7) 0.011(5) 0.008(5) 0.011(4)
C30 0.017(5) 0.031(7) 0.053(8) -0.004(6) 0.013(5) -0.006(5)
O55 0.097(10) 0.095(12) 0.046(6) -0.015(7) 0.012(7) -0.051(9)
O37 0.079(10) 0.037(7) 0.180(17) -0.051(9) -0.089(11) 0.034(7)
C117 0.020(5) 0.027(6) 0.056(8) -0.015(6) -0.009(5) 0.000(5)
C147 0.055(9) 0.028(7) 0.051(8) 0.016(6) -0.008(7) -0.009(6)
C33 0.013(5) 0.035(7) 0.044(7) 0.000(5) 0.006(4) 0.013(5)
C121 0.028(6) 0.058(10) 0.043(7) -0.003(7) -0.001(5) 0.003(6)
C29 0.023(5) 0.032(7) 0.058(8) 0.014(6) 0.003(5) -0.005(5)
C124 0.020(6) 0.049(9) 0.051(8) 0.015(7) -0.008(5) -0.016(6)
C32 0.016(5) 0.028(7) 0.060(8) 0.024(6) 0.005(5) 0.005(5)
C57 0.075(11) 0.028(7) 0.034(7) 0.006(6) -0.018(7) 0.009(7)
C116 0.014(4) 0.024(5) 0.053(6) -0.008(5) -0.006(4) 0.008(4)
C88 0.044(8) 0.030(7) 0.063(9) 0.002(6) 0.039(7) -0.001(6)
C97 0.018(5) 0.055(8) 0.015(5) 0.001(5) 0.003(4) 0.000(5)
C151 0.046(8) 0.059(11) 0.045(8) 0.000(7) 0.007(6) -0.008(8)
C148 0.057(10) 0.082(14) 0.036(7) -0.003(8) 0.005(7) 0.038(10)
C144 0.088(16) 0.066(14) 0.084(15) -0.011(12) 0.003(12) -0.013(12)
C54 0.029(6) 0.080(13) 0.036(6) -0.006(8) 0.014(5) -0.013(8)
C137 0.030(6) 0.032(7) 0.036(7) -0.003(5) 0.004(5) 0.012(5)
O52 0.150(17) 0.080(12) 0.100(12) -0.025(10) -0.010(12) 0.077(12)
C152 0.054(8) 0.028(7) 0.034(6) -0.007(5) 0.001(6) 0.006(6)
C150 0.042(7) 0.031(7) 0.052(8) -0.012(6) 0.013(6) -0.014(6)
C23 0.045(8) 0.031(8) 0.057(9) 0.016(6) -0.018(7) -0.025(6)
C102 0.039(8) 0.105(16) 0.034(7) -0.018(8) -0.004(6) -0.019(9)
C25 0.062(10) 0.033(8) 0.052(9) 0.012(7) -0.009(8) -0.012(7)
C62 0.058(10) 0.066(12) 0.051(9) -0.003(8) 0.021(8) -0.039(9)
C120 0.015(5) 0.035(7) 0.054(8) -0.022(6) 0.006(5) -0.001(5)
C113 0.038(6) 0.013(5) 0.043(6) -0.008(4) -0.001(5) -0.001(4)
C70 0.064(7) 0.026(6) 0.032(6) -0.013(5) 0.010(5) -0.013(5)
C87 0.034(7) 0.065(11) 0.035(7) 0.006(7) 0.013(6) -0.016(7)
C24 0.058(10) 0.038(9) 0.069(11) 0.027(8) -0.029(8) -0.019(8)
N4 0.26(3) 0.100(17) 0.058(11) -0.017(11) 0.048(15) -0.12(2)
C145 0.16(2) 0.029(8) 0.044(9) -0.008(7) -0.007(11) -0.012(11)
N1 0.136(19) 0.107(17) 0.058(10) 0.016(10) 0.008(11) 0.070(15)
O39 0.030(5) 0.078(9) 0.042(5) -0.002(5) -0.009(4) -0.013(5)
C146 0.14(2) 0.026(9) 0.081(14) 0.000(8) -0.018(14) 0.013(11)
O51 0.074(10) 0.098(13) 0.093(11) -0.008(10) 0.016(9) 0.008(10)
C143 0.096(11) 0.106(12) 0.104(11) 0.021(9) -0.018(9) -0.020(9)
C142 0.076(9) 0.071(9) 0.064(8) -0.009(7) 0.011(7) -0.009(7)

loop_
_atom_type_symbol
_atom_type_description
_atom_type_scat_dispersion_real
_atom_type_scat_dispersion_imag
_atom_type_scat_source
C C 0.0033 0.0016 'International Tables Vol C Tables 4.2.6.8 and 6.1.1.4'
H H 0.0000 0.0000 'International Tables Vol C Tables 4.2.6.8 and 6.1.1.4'
N N 0.0061 0.0033 'International Tables Vol C Tables 4.2.6.8 and 6.1.1.4'
O O 0.0106 0.0060 'International Tables Vol C Tables 4.2.6.8 and 6.1.1.4'
Cd Cd -0.8075 1.2024 'International Tables Vol C Tables 4.2.6.8 and 6.1.1.4'

loop_
_geom_angle_atom_site_label_1
_geom_angle_atom_site_label_2
_geom_angle_atom_site_label_3
_geom_angle
_geom_angle_site_symmetry_1
_geom_angle_site_symmetry_3
O14 Cd1 O46 160.4(3) 2_546 .
O14 Cd1 O10 86.1(3) 2_546 2_546
O46 Cd1 O10 81.7(3) . 2_546
O14 Cd1 O41 91.5(3) 2_546 .
O46 Cd1 O41 108.2(3) . .
O10 Cd1 O41 129.0(3) 2_546 .
O14 Cd1 O26 92.8(4) 2_546 .
O46 Cd1 O26 75.9(4) . .
O10 Cd1 O26 105.8(3) 2_546 .
O41 Cd1 O26 125.2(3) . .
O14 Cd1 O27 104.3(3) 2_546 .
O46 Cd1 O27 81.9(3) . .
O10 Cd1 O27 155.9(3) 2_546 .
O41 Cd1 O27 73.2(3) . .
O26 Cd1 O27 52.8(3) . .
O14 Cd1 O42 85.4(4) 2_546 .
O46 Cd1 O42 106.4(4) . .
O10 Cd1 O42 76.6(3) 2_546 .
O41 Cd1 O42 52.5(3) . .
O26 Cd1 O42 177.0(3) . .
O27 Cd1 O42 125.3(3) . .
O14 Cd1 Cd8 78.1(2) 2_546 .
O46 Cd1 Cd8 116.3(2) . .
O10 Cd1 Cd8 161.0(2) 2_546 .
O41 Cd1 Cd8 42.1(2) . .
O26 Cd1 Cd8 85.8(2) . .
O27 Cd1 Cd8 41.7(2) . .
O42 Cd1 Cd8 91.5(2) . .
O2 Cd2 O35 161.1(3) . 1_545
O2 Cd2 O30 95.9(4) . .
O35 Cd2 O30 80.5(3) 1_545 .
O2 Cd2 O40 83.8(3) . 1_655
O35 Cd2 O40 80.0(3) 1_545 1_655
O30 Cd2 O40 109.0(4) . 1_655
O2 Cd2 O21 93.2(4) . 1_545
O35 Cd2 O21 105.0(3) 1_545 1_545
O30 Cd2 O21 115.6(4) . 1_545
O40 Cd2 O21 135.3(3) 1_655 1_545
O2 Cd2 O22 93.2(4) . 1_545
O35 Cd2 O22 94.2(3) 1_545 1_545
O30 Cd2 O22 165.8(4) . 1_545
O40 Cd2 O22 82.7(3) 1_655 1_545
O21 Cd2 O22 52.8(3) 1_545 1_545
O49 Cd3 O11 160.9(3) 2_646 .
O49 Cd3 O6 92.1(4) 2_646 .
O11 Cd3 O6 106.5(3) . .
O49 Cd3 O44 84.7(3) 2_646 2_646
O11 Cd3 O44 79.4(3) . 2_646
O6 Cd3 O44 131.9(5) . 2_646
O49 Cd3 O19 95.9(4) 2_646 .
O11 Cd3 O19 79.3(3) . .
O6 Cd3 O19 119.3(4) . .
O44 Cd3 O19 108.7(5) 2_646 .
O49 Cd3 O7 91.1(5) 2_646 .
O11 Cd3 O7 96.5(4) . .
O6 Cd3 O7 52.4(3) . .
O44 Cd3 O7 79.7(5) 2_646 .
O19 Cd3 O7 169.5(4) . .
O31 Cd4 O4 159.6(3) . 1_455
O31 Cd4 O25 85.9(3) . .
O4 Cd4 O25 80.3(3) 1_455 .
O31 Cd4 O36 95.5(3) . .
O4 Cd4 O36 104.9(3) 1_455 .
O25 Cd4 O36 131.4(4) . .
O31 Cd4 O16 91.1(4) . 2_556
O4 Cd4 O16 78.1(3) 1_455 2_556
O25 Cd4 O16 104.5(4) . 2_556
O36 Cd4 O16 123.9(3) . 2_556
O31 Cd4 O17 102.7(3) . 2_556
O4 Cd4 O17 84.8(3) 1_455 2_556
O25 Cd4 O17 155.8(4) . 2_556
O36 Cd4 O17 70.9(4) . 2_556
O16 Cd4 O17 53.4(4) 2_556 2_556
O31 Cd4 O37 91.4(6) . .
O4 Cd4 O37 100.5(6) 1_455 .
O25 Cd4 O37 78.6(4) . .
O36 Cd4 O37 52.8(3) . .
O16 Cd4 O37 176.1(4) 2_556 .
O17 Cd4 O37 123.0(4) 2_556 .
O31 Cd4 Cd8 79.0(2) . .
O4 Cd4 Cd8 117.0(2) 1_455 .
O25 Cd4 Cd8 161.4(3) . .
O36 Cd4 Cd8 41.1(2) . .
O16 Cd4 Cd8 86.7(3) 2_556 .
O17 Cd4 Cd8 41.0(3) 2_556 .
O37 Cd4 Cd8 90.9(3) . .
O12 Cd5 O45 132.2(4) . 2_646
O12 Cd5 O24 85.7(4) . .
O45 Cd5 O24 76.6(5) 2_646 .
O12 Cd5 O5 136.0(3) . 1_455
O45 Cd5 O5 84.5(4) 2_646 1_455
O24 Cd5 O5 132.4(4) . 1_455
O12 Cd5 O4 98.9(3) . 1_455
O45 Cd5 O4 128.4(4) 2_646 1_455
O24 Cd5 O4 105.3(4) . 1_455
O5 Cd5 O4 55.7(3) 1_455 1_455
O12 Cd5 O11 53.9(3) . .
O45 Cd5 O11 108.1(5) 2_646 .
O24 Cd5 O11 130.6(4) . .
O5 Cd5 O11 96.7(3) 1_455 .
O4 Cd5 O11 107.9(3) 1_455 .
O12 Cd5 C28 119.6(4) . 1_455
O45 Cd5 C28 107.3(4) 2_646 1_455
O24 Cd5 C28 122.2(4) . 1_455
O5 Cd5 C28 27.8(3) 1_455 1_455
O4 Cd5 C28 27.9(3) 1_455 1_455
O11 Cd5 C28 103.7(3) . 1_455
O34 Cd6 O39 128.6(4) 2_645 2
O34 Cd6 O47 130.8(4) 2_645 .
O39 Cd6 O47 90.8(4) 2 .
O34 Cd6 O9 87.0(3) 2_645 2_546
O39 Cd6 O9 76.1(4) 2 2_546
O47 Cd6 O9 136.0(4) . 2_546
O34 Cd6 O46 106.3(3) 2_645 .
O39 Cd6 O46 123.9(4) 2 .
O47 Cd6 O46 54.2(3) . .
O9 Cd6 O46 99.1(3) 2_546 .
O34 Cd6 O35 56.3(3) 2_645 2_645
O39 Cd6 O35 110.7(3) 2 2_645
O47 Cd6 O35 85.2(3) . 2_645
O9 Cd6 O35 138.8(3) 2_546 2_645
O46 Cd6 O35 108.2(3) . 2_645
O34 Cd6 C112 123.4(4) 2_645 .
O39 Cd6 C112 107.1(5) 2 .
O47 Cd6 C112 26.8(4) . .
O9 Cd6 C112 118.5(4) 2_546 .
O46 Cd6 C112 27.4(4) . .
O35 Cd6 C112 98.9(3) 2_645 .
O34 Cd6 C97 27.8(4) 2_645 2_645
O39 Cd6 C97 124.5(4) 2 2_645
O47 Cd6 C97 108.8(4) . 2_645
O9 Cd6 C97 113.3(4) 2_546 2_645
O46 Cd6 C97 108.8(3) . 2_645
O35 Cd6 C97 28.6(3) 2_645 2_645
C112 Cd6 C97 113.0(4) . 2_645
O1 Cd7 O50 179.6(5) 2_656 2_646
O1 Cd7 O29 94.3(5) 2_656 2_656
O50 Cd7 O29 85.5(5) 2_646 2_656
O1 Cd7 O20 88.2(5) 2_656 .
O50 Cd7 O20 92.1(4) 2_646 .
O29 Cd7 O20 177.3(6) 2_656 .
O1 Cd7 O21 89.3(4) 2_656 2_646
O50 Cd7 O21 90.3(3) 2_646 2_646
O29 Cd7 O21 76.9(4) 2_656 2_646
O20 Cd7 O21 102.0(4) . 2_646
O1 Cd7 O6 89.7(3) 2_656 .
O50 Cd7 O6 90.6(3) 2_646 .
O29 Cd7 O6 103.2(4) 2_656 .
O20 Cd7 O6 77.9(4) . .
O21 Cd7 O6 179.0(4) 2_646 .
O32 Cd8 O15 179.5(5) . 2_546
O32 Cd8 O17 93.4(4) . 2_556
O15 Cd8 O17 87.1(4) 2_546 2_556
O32 Cd8 O27 87.0(4) . .
O15 Cd8 O27 92.5(4) 2_546 .
O17 Cd8 O27 178.2(5) 2_556 .
O32 Cd8 O36 91.3(3) . .
O15 Cd8 O36 89.0(4) 2_546 .
O17 Cd8 O36 75.6(4) 2_556 .
O27 Cd8 O36 102.6(3) . .
O32 Cd8 O41 88.2(3) . .
O15 Cd8 O41 91.5(4) 2_546 .
O17 Cd8 O41 104.0(4) 2_556 .
O27 Cd8 O41 77.8(3) . .
O36 Cd8 O41 179.4(4) . .
O32 Cd8 Cd1 110.9(3) . .
O15 Cd8 Cd1 68.6(3) 2_546 .
O17 Cd8 Cd1 134.1(3) 2_556 .
O27 Cd8 Cd1 47.3(2) . .
O36 Cd8 Cd1 138.5(2) . .
O41 Cd8 Cd1 42.1(2) . .
O32 Cd8 Cd4 68.6(3) . .
O15 Cd8 Cd4 111.9(3) 2_546 .
O17 Cd8 Cd4 46.2(3) 2_556 .
O27 Cd8 Cd4 132.5(2) . .
O36 Cd8 Cd4 41.7(2) . .
O41 Cd8 Cd4 137.7(2) . .
Cd1 Cd8 Cd4 179.48(4) . .
C44 O41 Cd8 150.8(8) . .
C44 O41 Cd1 98.5(7) . .
Cd8 O41 Cd1 95.8(3) . .
C97 O34 Cd6 96.7(9) . 2_655
C28 O4 Cd4 134.2(8) . 1_655
C28 O4 Cd5 86.7(7) . 1_655
Cd4 O4 Cd5 107.0(3) 1_655 1_655
C71 O12 Cd5 100.0(8) . .
C1 O6 Cd3 99.7(8) . .
C1 O6 Cd7 152.1(10) . .
Cd3 O6 Cd7 98.6(4) . .
C112 O46 Cd1 135.4(9) . .
C112 O46 Cd6 87.0(7) . .
Cd1 O46 Cd6 107.5(4) . .
C28 O5 Cd5 95.6(7) . 1_655
C71 O11 Cd3 129.7(8) . .
C71 O11 Cd5 89.4(8) . .
Cd3 O11 Cd5 106.6(3) . .
C112 O47 Cd6 96.5(9) . .
C84 O14 Cd1 124.4(8) . 2_556
C113 O36 Cd8 148.0(9) . .
C113 O36 Cd4 99.1(7) . .
Cd8 O36 Cd4 97.1(3) . .
C56 O44 Cd3 127.4(12) . 2_656
C126 O40 Cd2 143.1(8) . 1_455
C85 O32 Cd8 136.8(9) . .
C85 O31 Cd4 123.0(7) . .
C14 O10 Cd1 117.1(7) . 2_556
C100 O50 Cd7 135.6(9) . 2_656
C84 O15 Cd8 135.2(9) . 2_556
C42 O22 Cd2 88.0(7) . 1_565
C100 O49 Cd3 121.2(7) . 2_656
C140 O27 Cd8 146.2(10) . .
C140 O27 Cd1 88.6(8) . .
Cd8 O27 Cd1 91.0(3) . .
C1 O7 Cd3 87.8(10) . .
C127 O30 Cd2 104.2(9) . .
C140 O26 Cd1 91.8(9) . .
C15 O2 Cd2 121.0(8) . .
C70 O17 Cd8 145.3(10) . 2_546
C70 O17 Cd4 88.7(10) . 2_546
Cd8 O17 Cd4 92.8(4) 2_546 2_546
O9 C14 O10 122.2(10) . .
O9 C14 C11 119.1(11) . .
O10 C14 C11 118.6(10) . .
O45 C56 O44 121.2(12) . .
O45 C56 C53 122.1(14) . .
O44 C56 C53 116.2(14) . .
C30 C35 C34 116.7(11) . .
C30 C35 C29 121.9(12) . .
C34 C35 C29 121.3(12) . .
C51 C50 C55 120.0(12) . .
C51 C50 O43 121.4(15) . .
C55 C50 O43 118.6(14) . .
C57 O20 Cd7 143.0(10) . .
C124 C123 C122 119.6(11) . .
C124 C123 C126 122.5(12) . .
C122 C123 C126 117.7(10) . .
C57 O19 Cd3 98.8(10) . .
C123 C122 C121 120.7(12) . .
C123 C122 H12A 119.7 . .
C121 C122 H12A 119.7 . .
C47 O43 C50 116.4(10) . .
C5 O8 C8 115.9(10) . .
C11 C12 C13 118.9(11) . .
C11 C12 H12B 120.5 . .
C13 C12 H12B 120.5 . .
C23 O3 C19 120.7(12) . .
C41 C40 C38 119.6(12) . .
C41 C40 C42 120.0(12) . .
C38 C40 C42 120.3(10) . .
C14 O9 Cd6 112.1(9) . 2_556
C75 O13 C78 117.9(10) . .
C27 C22 C23 120.6(12) . .
C27 C22 H22A 119.7 . .
C23 C22 H22A 119.7 . .
C7 C6 C5 118.7(12) . .
C7 C6 H6A 120.6 . .
C5 C6 H6A 120.6 . .
C37 O23 C32 120.0(11) . .
C27 C26 C25 117.9(12) . .
C27 C26 C28 121.6(11) . .
C25 C26 C28 120.4(12) . .
O5 C28 O4 122.0(12) . .
O5 C28 C26 117.6(11) . .
O4 C28 C26 120.4(11) . .
O5 C28 Cd5 56.6(6) . 1_655
O4 C28 Cd5 65.4(7) . 1_655
C26 C28 Cd5 174.1(9) . 1_655
C37 C39 C38 120.5(11) . .
C37 C39 H39A 119.8 . .
C38 C39 H39A 119.8 . .
C44 O42 Cd1 88.4(8) . .
C108 C109 C110 119.6(14) . .
C108 C109 C112 120.3(11) . .
C110 C109 C112 120.1(14) . .
C72 C73 C74 120.3(13) . .
C72 C73 H73A 119.8 . .
C74 C73 H73A 119.8 . .
C148 O53 H53A 109.5 . .
C36 C34 C35 120.3(15) . .
C36 C34 H34A 119.9 . .
C35 C34 H34A 119.9 . .
C119 C115 C114 117.9(12) . .
C119 C115 C113 121.5(11) . .
C114 C115 C113 120.5(11) . .
C5 C4 C3 121.6(11) . .
C5 C4 H4A 119.2 . .
C3 C4 H4A 119.2 . .
C77 C76 C75 120.7(14) . .
C77 C76 H76A 119.7 . .
C75 C76 H76A 119.7 . .
C49 C43 C45 119.4(11) . .
C49 C43 C44 120.9(11) . .
C45 C43 C44 119.6(10) . .
C50 C55 C54 117.8(14) . .
C50 C55 H55A 121.1 . .
C54 C55 H55A 121.1 . .
C110 C111 C106 117.3(12) . .
C110 C111 H11A 121.3 . .
C106 C111 H11A 121.3 . .
O2 C15 O1 124.6(13) . .
O2 C15 C16 119.2(10) . .
O1 C15 C16 116.1(12) . .
O42 C44 O41 120.5(12) . .
O42 C44 C43 121.7(11) . .
O41 C44 C43 117.7(10) . .
O8 C5 C4 125.2(12) . .
O8 C5 C6 115.2(12) . .
C4 C5 C6 119.5(12) . .
O30 C127 O29 125.9(13) . .
O30 C127 C128 117.9(13) . .
O29 C127 C128 115.8(13) . .
C106 O48 C103 117.2(12) . .
O50 C100 O49 124.6(10) . .
O50 C100 C99 118.8(11) . .
O49 C100 C99 116.5(11) . .
C92 O33 C88 120.2(13) . .
C95 C96 C91 116.7(14) . .
C95 C96 H96A 121.7 . .
C91 C96 H96A 121.7 . .
C29 O24 Cd5 113.8(9) . .
C111 C110 C109 121.6(15) . .
C111 C110 H11B 119.2 . .
C109 C110 H11B 119.2 . .
O43 C47 C46 123.4(11) . .
O43 C47 C48 113.8(11) . .
C46 C47 C48 122.7(12) . .
C90 C98 C86 120.0(11) . .
C90 C98 C85 121.9(11) . .
C86 C98 C85 117.9(10) . .
O11 C71 O12 116.7(11) . .
O11 C71 C72 123.1(12) . .
O12 C71 C72 120.2(12) . .
C101 C99 C105 118.9(12) . .
C101 C99 C100 119.8(11) . .
C105 C99 C100 121.3(12) . .
C6 C7 C2 121.8(12) . .
C6 C7 H7A 119.1 . .
C2 C7 H7A 119.1 . .
C39 C38 C40 119.3(10) . .
C39 C38 H38A 120.4 . .
C40 C38 H38A 120.4 . .
C80 C81 C82 119.9(12) . .
C80 C81 C84 121.0(12) . .
C82 C81 C84 119.1(11) . .
C20 C21 C16 120.3(13) . .
C20 C21 H21A 119.8 . .
C16 C21 H21A 119.8 . .
C7 C2 C3 118.5(13) . .
C7 C2 C1 121.0(12) . .
C3 C2 C1 120.4(11) . .
C49 C48 C47 117.0(12) . .
C49 C48 H48A 121.5 . .
C47 C48 H48A 121.5 . .
C75 C74 C73 119.4(11) . .
C75 C74 H74A 120.3 . .
C73 C74 H74A 120.3 . .
O47 C112 O46 121.8(12) . .
O47 C112 C109 118.4(13) . .
O46 C112 C109 119.7(11) . .
O47 C112 Cd6 56.7(7) . .
O46 C112 Cd6 65.5(7) . .
C109 C112 Cd6 173.8(11) . .
C9 C8 O8 119.8(13) . .
C9 C8 C13 123.3(12) . .
O8 C8 C13 116.6(12) . .
C17 C16 C21 117.9(12) . .
C17 C16 C15 122.4(12) . .
C21 C16 C15 119.3(12) . .
C94 C93 C92 118.9(15) . .
C94 C93 H93A 120.6 . .
C92 C93 H93A 120.6 . .
C99 C105 C104 120.4(13) . .
C99 C105 H10A 119.8 . .
C104 C105 H10A 119.8 . .
C22 C27 C26 120.4(12) . .
C22 C27 H27A 119.8 . .
C26 C27 H27A 119.8 . .
C81 C82 C83 120.9(13) . .
C81 C82 H82A 119.6 . .
C83 C82 H82A 119.6 . .
C98 C90 C89 121.7(12) . .
C98 C90 H90A 119.1 . .
C89 C90 H90A 119.1 . .
C46 C45 C43 121.6(11) . .
C46 C45 H45A 119.2 . .
C43 C45 H45A 119.2 . .
C73 C72 C77 122.5(12) . .
C73 C72 C71 120.3(13) . .
C77 C72 C71 117.2(11) . .
O7 C1 O6 120.1(15) . .
O7 C1 C2 121.6(14) . .
O6 C1 C2 118.2(11) . .
O31 C85 O32 127.1(12) . .
O31 C85 C98 116.2(10) . .
O32 C85 C98 116.7(11) . .
C12 C13 C8 118.4(12) . .
C12 C13 H13A 120.8 . .
C8 C13 H13A 120.8 . .
C116 C114 C115 121.6(12) . .
C116 C114 H11C 119.2 . .
C115 C114 H11C 119.2 . .
C40 C41 C33 120.5(12) . .
C40 C41 H41A 119.8 . .
C33 C41 H41A 119.8 . .
C96 C95 C97 121.9(13) . .
C96 C95 C94 117.9(12) . .
C97 C95 C94 120.2(10) . .
C64 O18 C61 117.2(14) . .
C17 C18 C19 117.5(14) . .
C17 C18 H18A 121.3 . .
C19 C18 H18A 121.3 . .
C78 C83 C82 116.9(14) . .
C78 C83 H83A 121.5 . .
C82 C83 H83A 121.5 . .
C20 C19 O3 119.1(13) . .
C20 C19 C18 120.2(13) . .
O3 C19 C18 120.5(13) . .
C131 O28 C134 118.2(12) . .
C19 C20 C21 119.7(13) . .
C19 C20 H20A 120.1 . .
C21 C20 H20A 120.1 . .
C90 C89 C88 116.0(12) . .
C90 C89 H89A 122.0 . .
C88 C89 H89A 122.0 . .
O15 C84 O14 125.7(12) . .
O15 C84 C81 115.9(12) . .
O14 C84 C81 118.3(11) . .
C74 C75 C76 119.7(12) . .
C74 C75 O13 127.4(11) . .
C76 C75 O13 112.8(12) . .
C134 C135 C136 119.2(13) . .
C134 C135 H13B 120.4 . .
C136 C135 H13B 120.4 . .
C135 C136 C137 121.0(13) . .
C135 C136 H13C 119.5 . .
C137 C136 H13C 119.5 . .
O22 C42 O21 118.7(11) . .
O22 C42 C40 121.7(10) . .
O21 C42 C40 119.5(10) . .
C131 C132 C133 117.5(14) . .
C131 C132 H13D 121.3 . .
C133 C132 H13D 121.3 . .
O48 C106 C107 113.2(14) . .
O48 C106 C111 124.9(12) . .
C107 C106 C111 121.9(14) . .
C119 C118 C117 120.7(11) . .
C119 C118 H11D 119.7 . .
C117 C118 H11D 119.7 . .
C56 O45 Cd5 110.5(10) . 2_656
C66 C65 C64 117.9(16) . .
C66 C65 H65A 121.1 . .
C64 C65 H65A 121.1 . .
C4 C3 C2 119.7(12) . .
C4 C3 H3A 120.1 . .
C2 C3 H3A 120.1 . .
C9 C10 C11 122.2(14) . .
C9 C10 H10B 118.9 . .
C11 C10 H10B 118.9 . .
O26 C140 O27 122.8(12) . .
O26 C140 C137 120.6(12) . .
O27 C140 C137 116.6(14) . .
C32 C36 C34 120.3(14) . .
C32 C36 H36A 119.8 . .
C34 C36 H36A 119.8 . .
C45 C46 C47 117.7(11) . .
C45 C46 H46A 121.1 . .
C47 C46 H46A 121.1 . .
C109 C108 C107 122.7(12) . .
C109 C108 H10C 118.7 . .
C107 C108 H10C 118.7 . .
C103 C104 C105 120.4(13) . .
C103 C104 H10D 119.8 . .
C105 C104 H10D 119.8 . .
C59 C58 C63 117.3(15) . .
C59 C58 C57 123.9(16) . .
C63 C58 C57 118.7(14) . .
C118 C119 C115 120.5(12) . .
C118 C119 H11E 119.8 . .
C115 C119 H11E 119.8 . .
C83 C78 C79 122.4(13) . .
C83 C78 O13 120.7(13) . .
C79 C78 O13 116.2(13) . .
C67 C66 C65 122.4(18) . .
C67 C66 H66A 118.8 . .
C65 C66 H66A 118.8 . .
C108 C107 C106 116.7(14) . .
C108 C107 H10E 121.6 . .
C106 C107 H10E 121.6 . .
C16 C17 C18 124.2(14) . .
C16 C17 H17A 117.9 . .
C18 C17 H17A 117.9 . .
C53 C52 C51 116.2(14) . .
C53 C52 H52A 121.9 . .
C51 C52 H52A 121.9 . .
C99 C101 C102 117.6(12) . .
C99 C101 H10F 121.2 . .
C102 C101 H10F 121.2 . .
C104 C103 C102 122.1(14) . .
C104 C103 O48 121.4(16) . .
C102 C103 O48 115.0(17) . .
C43 C49 C48 121.5(12) . .
C43 C49 H49A 119.3 . .
C48 C49 H49A 119.3 . .
C66 C67 C68 118.1(15) . .
C66 C67 C70 120.8(16) . .
C68 C67 C70 121.0(15) . .
C76 C77 C72 117.4(12) . .
C76 C77 H77A 121.3 . .
C72 C77 H77A 121.3 . .
C93 C94 C95 122.7(12) . .
C93 C94 H94A 118.7 . .
C95 C94 H94A 118.7 . .
C124 C125 C120 117.6(12) . .
C124 C125 H12C 121.2 . .
C120 C125 H12C 121.2 . .
C128 C133 C132 122.7(13) . .
C128 C133 H13E 118.6 . .
C132 C133 H13E 118.6 . .
C68 C69 C64 120.7(17) . .
C68 C69 H69A 119.6 . .
C64 C69 H69A 119.6 . .
C137 C139 C138 119.2(14) . .
C137 C139 H13F 120.4 . .
C138 C139 H13F 120.4 . .
C32 C31 C30 120.2(13) . .
C32 C31 H31A 119.9 . .
C30 C31 H31A 119.9 . .
C8 C9 C10 117.8(16) . .
C8 C9 H9A 121.1 . .
C10 C9 H9A 121.1 . .
C97 O35 Cd2 131.3(7) . 1_565
C97 O35 Cd6 82.6(6) . 2_655
Cd2 O35 Cd6 108.5(3) 1_565 2_655
C98 C86 C87 120.5(12) . .
C98 C86 H86A 119.7 . .
C87 C86 H86A 119.7 . .
C135 C134 O28 116.8(14) . .
C135 C134 C138 121.6(13) . .
O28 C134 C138 121.3(14) . .
C134 C138 C139 119.0(14) . .
C134 C138 H13G 120.5 . .
C139 C138 H13G 120.5 . .
C42 O21 Cd7 151.6(9) . 2_656
C42 O21 Cd2 100.4(7) . 1_565
Cd7 O21 Cd2 100.1(3) 2_656 1_565
C60 C59 C58 125.2(18) . .
C60 C59 H59A 117.4 . .
C58 C59 H59A 117.4 . .
C69 C68 C67 121.6(15) . .
C69 C68 H68A 119.2 . .
C67 C68 H68A 119.2 . .
C81 C80 C79 120.3(15) . .
C81 C80 H80A 119.9 . .
C79 C80 H80A 119.9 . .
C50 C51 C52 123.8(14) . .
C50 C51 H51A 118.1 . .
C52 C51 H51A 118.1 . .
C62 C63 C58 118.1(15) . .
C62 C63 H63A 120.9 . .
C58 C63 H63A 120.9 . .
C62 C61 O18 116.5(15) . .
C62 C61 C60 120.0(16) . .
O18 C61 C60 122.4(15) . .
C59 C60 C61 115.8(17) . .
C59 C60 H60A 122.1 . .
C61 C60 H60A 122.1 . .
C128 C129 C130 118.4(15) . .
C128 C129 H12D 120.8 . .
C130 C129 H12D 120.8 . .
O18 C64 C69 123(2) . .
O18 C64 C65 117.2(17) . .
C69 C64 C65 119.1(17) . .
C15 O1 Cd7 136.6(9) . 2_646
C29 O25 Cd4 128.9(10) . .
C54 C53 C52 119.2(12) . .
C54 C53 C56 122.3(13) . .
C52 C53 C56 118.1(12) . .
C80 C79 C78 119.2(15) . .
C80 C79 H79A 120.4 . .
C78 C79 H79A 120.4 . .
C12 C11 C10 119.0(10) . .
C12 C11 C14 118.2(10) . .
C10 C11 C14 122.8(11) . .
C133 C128 C129 118.4(13) . .
C133 C128 C127 122.0(13) . .
C129 C128 C127 119.3(14) . .
O40 C126 O39 124.5(11) . .
O40 C126 C123 119.9(11) . .
O39 C126 C123 115.6(10) . .
C131 C130 C129 122.7(14) . .
C131 C130 H13H 118.7 . .
C129 C130 H13H 118.7 . .
C130 C131 O28 125.3(15) . .
C130 C131 C132 120.1(14) . .
O28 C131 C132 114.4(15) . .
C127 O29 Cd7 136.7(12) . 2_646
C142 C141 H14A 109.5 . .
C142 C141 H14B 109.5 . .
H14A C141 H14B 109.5 . .
C142 C141 H14C 109.4 . .
H14A C141 H14C 109.5 . .
H14B C141 H14C 109.5 . .
C70 O16 Cd4 95.7(9) . 2_546
C91 C92 O33 123.9(12) . .
C91 C92 C93 121.6(13) . .
O33 C92 C93 114.5(13) . .
C92 C91 C96 122.2(12) . .
C92 C91 H91A 118.9 . .
C96 C91 H91A 118.9 . .
C117 O38 C120 118.7(10) . .
O55 C153 C152 109.0(16) . .
O55 C153 H15A 109.9 . .
C152 C153 H15A 109.9 . .
O55 C153 H15B 109.9 . .
C152 C153 H15B 109.9 . .
H15A C153 H15B 108.3 . .
O23 C37 C39 116.8(10) . .
O23 C37 C33 122.0(11) . .
C39 C37 C33 121.2(12) . .
C31 C30 C35 120.5(13) . .
C31 C30 H30A 119.7 . .
C35 C30 H30A 119.7 . .
C153 O55 H55B 109.5 . .
C113 O37 Cd4 89.0(8) . .
O38 C117 C118 124.4(11) . .
O38 C117 C116 116.4(11) . .
C118 C117 C116 119.2(12) . .
C150 C147 H14D 109.5 . .
C150 C147 H14E 109.5 . .
H14D C147 H14E 109.5 . .
C150 C147 H14F 109.5 . .
H14D C147 H14F 109.5 . .
H14E C147 H14F 109.5 . .
C37 C33 C41 118.9(11) . .
C37 C33 H33A 120.5 . .
C41 C33 H33A 120.5 . .
C120 C121 C122 117.3(13) . .
C120 C121 H12E 121.4 . .
C122 C121 H12E 121.4 . .
O24 C29 O25 118.5(12) . .
O24 C29 C35 121.4(13) . .
O25 C29 C35 120.1(14) . .
C125 C124 C123 123.3(14) . .
C125 C124 H12F 118.4 . .
C123 C124 H12F 118.4 . .
C36 C32 C31 121.8(12) . .
C36 C32 O23 119.6(14) . .
C31 C32 O23 118.5(13) . .
O20 C57 O19 124.8(17) . .
O20 C57 C58 115.6(17) . .
O19 C57 C58 119.6(14) . .
C114 C116 C117 119.8(11) . .
C114 C116 H11F 120.1 . .
C117 C116 H11F 120.1 . .
C87 C88 C89 126.0(12) . .
C87 C88 O33 117.8(15) . .
C89 C88 O33 116.0(15) . .
O34 C97 O35 124.3(12) . .
O34 C97 C95 117.8(13) . .
O35 C97 C95 117.9(10) . .
O34 C97 Cd6 55.5(7) . 2_655
O35 C97 Cd6 68.9(7) . 2_655
C95 C97 Cd6 173.0(9) . 2_655
C152 C151 H15C 109.5 . .
C152 C151 H15D 109.5 . .
H15C C151 H15D 109.5 . .
C152 C151 H15E 109.5 . .
H15C C151 H15E 109.5 . .
H15D C151 H15E 109.5 . .
O53 C148 C150 114.2(13) . .
O53 C148 H14G 108.7 . .
C150 C148 H14G 108.7 . .
O53 C148 H14H 108.7 . .
C150 C148 H14H 108.7 . .
H14G C148 H14H 107.6 . .
C145 C144 H14I 109.5 . .
C145 C144 H14J 109.5 . .
H14I C144 H14J 109.5 . .
C145 C144 H14K 109.5 . .
H14I C144 H14K 109.5 . .
H14J C144 H14K 109.5 . .
C53 C54 C55 122.7(13) . .
C53 C54 H54A 118.7 . .
C55 C54 H54A 118.7 . .
C139 C137 C136 119.9(12) . .
C139 C137 C140 119.1(13) . .
C136 C137 C140 120.2(13) . .
C146 O52 H52B 109.5 . .
C151 C152 C153 113.5(14) . .
C151 C152 N3 109.8(12) . .
C153 C152 N3 106.1(12) . .
C151 C152 H15F 109.1 . .
C153 C152 H15F 109.1 . .
N3 C152 H15F 109.1 . .
N2 C150 C148 108.5(12) . .
N2 C150 C147 108.6(12) . .
C148 C150 C147 111.7(12) . .
N2 C150 H15G 109.3 . .
C148 C150 H15G 109.3 . .
C147 C150 H15G 109.3 . .
C24 C23 O3 114.2(13) . .
C24 C23 C22 120.1(13) . .
O3 C23 C22 125.8(13) . .
C103 C102 C101 120.4(14) . .
C103 C102 H10G 119.8 . .
C101 C102 H10G 119.8 . .
C24 C25 C26 120.0(14) . .
C24 C25 H25A 120.0 . .
C26 C25 H25A 120.0 . .
C61 C62 C63 122.1(17) . .
C61 C62 H62A 118.9 . .
C63 C62 H62A 118.9 . .
O38 C120 C121 120.2(14) . .
O38 C120 C125 118.4(12) . .
C121 C120 C125 121.5(12) . .
O37 C113 O36 119.0(12) . .
O37 C113 C115 122.8(12) . .
O36 C113 C115 118.1(11) . .
O16 C70 O17 120.5(14) . .
O16 C70 C67 120.2(14) . .
O17 C70 C67 118.9(16) . .
C88 C87 C86 115.5(13) . .
C88 C87 H87A 122.2 . .
C86 C87 H87A 122.2 . .
C23 C24 C25 120.8(15) . .
C23 C24 H24A 119.6 . .
C25 C24 H24A 119.6 . .
C144 C145 C146 108.9(18) . .
C144 C145 N1 103(2) . .
C146 C145 N1 114.8(17) . .
C144 C145 H14L 110.1 . .
C146 C145 H14L 110.1 . .
N1 C145 H14L 110.1 . .
C126 O39 Cd6 107.8(8) . 2_545
O52 C146 C145 110.5(18) . .
O52 C146 H14M 109.6 . .
C145 C146 H14M 109.5 . .
O52 C146 H14N 109.5 . .
C145 C146 H14N 109.6 . .
H14M C146 H14N 108.1 . .
C143 O51 H51B 109.5 . .
O51 C143 C142 106(2) . .
O51 C143 H14O 110.5 . .
C142 C143 H14O 110.5 . .
O51 C143 H14P 110.4 . .
C142 C143 H14P 110.4 . .
H14O C143 H14P 108.6 . .
C141 C142 C143 109(2) . .
C141 C142 N4 113.8(19) . .
C143 C142 N4 112(2) . .
C141 C142 H14Q 107.4 . .
C143 C142 H14Q 107.4 . .
N4 C142 H14Q 107.4 . .

loop_
_geom_bond_atom_site_label_1
_geom_bond_atom_site_label_2
_geom_bond_distance
_geom_bond_site_symmetry_2
Cd1 O14 2.206(8) 2_546
Cd1 O46 2.267(9) .
Cd1 O10 2.314(7) 2_546
Cd1 O41 2.316(9) .
Cd1 O26 2.465(12) .
Cd1 O27 2.525(10) .
Cd1 O42 2.571(11) .
Cd1 Cd8 3.4378(12) .
Cd2 O2 2.225(10) .
Cd2 O35 2.280(8) 1_545
Cd2 O30 2.293(10) .
Cd2 O40 2.301(7) 1_655
Cd2 O21 2.319(9) 1_545
Cd2 O22 2.606(10) 1_545
Cd3 O49 2.206(8) 2_646
Cd3 O11 2.281(9) .
Cd3 O6 2.302(9) .
Cd3 O44 2.332(10) 2_646
Cd3 O19 2.340(10) .
Cd3 O7 2.566(11) .
Cd4 O31 2.193(8) .
Cd4 O4 2.285(8) 1_455
Cd4 O25 2.297(10) .
Cd4 O36 2.330(9) .
Cd4 O16 2.360(10) 2_556
Cd4 O17 2.510(13) 2_556
Cd4 O37 2.551(12) .
Cd4 Cd8 3.4738(12) .
Cd5 O12 2.247(9) .
Cd5 O45 2.254(11) 2_646
Cd5 O24 2.266(10) .
Cd5 O5 2.271(8) 1_455
Cd5 O4 2.466(9) 1_455
Cd5 O11 2.483(9) .
Cd5 C28 2.708(13) 1_455
Cd6 O34 2.248(10) 2_645
Cd6 O39 2.272(10) 2
Cd6 O47 2.278(10) .
Cd6 O9 2.302(9) 2_546
Cd6 O46 2.469(9) .
Cd6 O35 2.549(9) 2_645
Cd6 C112 2.709(13) .
Cd6 C97 2.709(13) 2_645
Cd7 O1 2.208(8) 2_656
Cd7 O50 2.219(9) 2_646
Cd7 O29 2.231(10) 2_656
Cd7 O20 2.266(10) .
Cd7 O21 2.307(9) 2_646
Cd7 O6 2.315(9) .
Cd8 O32 2.187(9) .
Cd8 O15 2.211(9) 2_546
Cd8 O17 2.283(11) 2_556
Cd8 O27 2.288(9) .
Cd8 O36 2.303(8) .
Cd8 O41 2.318(9) .
O41 C44 1.289(14) .
O34 C97 1.271(14) .
O34 Cd6 2.248(10) 2_655
O4 C28 1.270(14) .
O4 Cd4 2.285(8) 1_655
O4 Cd5 2.466(9) 1_655
O12 C71 1.276(17) .
O6 C1 1.259(19) .
O46 C112 1.250(18) .
O5 C28 1.269(15) .
O5 Cd5 2.271(8) 1_655
O11 C71 1.255(16) .
O47 C112 1.231(15) .
O14 C84 1.257(16) .
O14 Cd1 2.206(8) 2_556
O36 C113 1.271(15) .
O44 C56 1.29(2) .
O44 Cd3 2.332(10) 2_656
O40 C126 1.222(14) .
O40 Cd2 2.301(7) 1_455
O32 C85 1.272(14) .
O31 C85 1.267(15) .
O10 C14 1.294(15) .
O10 Cd1 2.314(7) 2_556
O50 C100 1.253(15) .
O50 Cd7 2.219(9) 2_656
O15 C84 1.247(16) .
O15 Cd8 2.211(9) 2_556
O22 C42 1.264(14) .
O22 Cd2 2.606(10) 1_565
O49 C100 1.293(16) .
O49 Cd3 2.206(8) 2_656
O27 C140 1.275(17) .
O7 C1 1.235(15) .
O30 C127 1.207(18) .
O26 C140 1.254(18) .
O2 C15 1.245(17) .
O17 C70 1.27(2) .
O17 Cd8 2.283(11) 2_546
O17 Cd4 2.510(13) 2_546
C14 O9 1.245(14) .
C14 C11 1.481(13) .
C56 O45 1.21(2) .
C56 C53 1.489(16) .
C35 C30 1.413(18) .
C35 C34 1.417(18) .
C35 C29 1.453(16) .
C50 C51 1.33(2) .
C50 C55 1.38(2) .
C50 O43 1.391(14) .
O20 C57 1.217(19) .
C123 C124 1.365(17) .
C123 C122 1.394(18) .
C123 C126 1.539(15) .
O19 C57 1.27(2) .
C122 C121 1.411(17) .
C122 H12A 0.9300 .
O43 C47 1.384(16) .
O8 C5 1.354(15) .
O8 C8 1.418(13) .
C12 C11 1.383(15) .
C12 C13 1.405(15) .
C12 H12B 0.9300 .
O3 C23 1.352(16) .
O3 C19 1.405(16) .
C40 C41 1.397(15) .
C40 C38 1.406(19) .
C40 C42 1.459(16) .
O9 Cd6 2.302(9) 2_556
O13 C75 1.382(14) .
O13 C78 1.424(15) .
C22 C27 1.386(18) .
C22 C23 1.387(19) .
C22 H22A 0.9300 .
C6 C7 1.39(2) .
C6 C5 1.414(17) .
C6 H6A 0.9300 .
O23 C37 1.378(17) .
O23 C32 1.402(14) .
C26 C27 1.410(18) .
C26 C25 1.41(2) .
C26 C28 1.454(17) .
C28 Cd5 2.708(13) 1_655
C39 C37 1.378(15) .
C39 C38 1.403(17) .
C39 H39A 0.9300 .
O42 C44 1.215(14) .
C109 C108 1.34(2) .
C109 C110 1.391(18) .
C109 C112 1.57(2) .
C73 C72 1.309(18) .
C73 C74 1.387(18) .
C73 H73A 0.9300 .
O53 C148 1.442(18) .
O53 H53A 0.8200 .
C34 C36 1.364(17) .
C34 H34A 0.9300 .
C115 C119 1.389(15) .
C115 C114 1.413(17) .
C115 C113 1.475(17) .
C4 C5 1.38(2) .
C4 C3 1.383(19) .
C4 H4A 0.9300 .
C76 C77 1.378(19) .
C76 C75 1.376(18) .
C76 H76A 0.9300 .
C43 C49 1.376(16) .
C43 C45 1.408(16) .
C43 C44 1.501(17) .
C55 C54 1.407(18) .
C55 H55A 0.9300 .
C111 C110 1.36(2) .
C111 C106 1.41(2) .
C111 H11A 0.9300 .
C15 O1 1.287(14) .
C15 C16 1.477(17) .
C127 O29 1.28(2) .
C127 C128 1.538(17) .
O48 C106 1.370(19) .
O48 C103 1.426(16) .
C100 C99 1.501(16) .
O33 C92 1.388(18) .
O33 C88 1.416(14) .
C96 C95 1.410(16) .
C96 C91 1.44(2) .
C96 H96A 0.9300 .
O24 C29 1.217(18) .
C110 H11B 0.9300 .
C47 C46 1.395(17) .
C47 C48 1.414(17) .
C98 C90 1.383(15) .
C98 C86 1.39(2) .
C98 C85 1.489(16) .
C71 C72 1.503(17) .
C99 C101 1.372(19) .
C99 C105 1.380(17) .
C7 C2 1.395(17) .
C7 H7A 0.9300 .
C38 H38A 0.9300 .
C81 C80 1.344(19) .
C81 C82 1.381(18) .
C81 C84 1.507(17) .
C21 C20 1.387(18) .
C21 C16 1.413(16) .
C21 H21A 0.9300 .
C2 C3 1.407(17) .
C2 C1 1.51(2) .
C48 C49 1.402(18) .
C48 H48A 0.9300 .
C74 C75 1.366(19) .
C74 H74A 0.9300 .
C8 C9 1.31(2) .
C8 C13 1.42(2) .
C16 C17 1.35(2) .
C93 C94 1.323(19) .
C93 C92 1.397(18) .
C93 H93A 0.9300 .
C105 C104 1.393(18) .
C105 H10A 0.9300 .
C27 H27A 0.9300 .
C82 C83 1.387(16) .
C82 H82A 0.9300 .
C90 C89 1.395(17) .
C90 H90A 0.9300 .
C45 C46 1.377(18) .
C45 H45A 0.9300 .
C72 C77 1.39(2) .
C13 H13A 0.9300 .
C114 C116 1.363(17) .
C114 H11C 0.9300 .
C41 C33 1.411(19) .
C41 H41A 0.9300 .
C95 C97 1.445(19) .
C95 C94 1.48(2) .
O18 C64 1.37(2) .
O18 C61 1.41(2) .
C18 C17 1.35(2) .
C18 C19 1.43(2) .
C18 H18A 0.9300 .
C83 C78 1.35(2) .
C83 H83A 0.9300 .
C19 C20 1.37(2) .
O28 C131 1.355(18) .
O28 C134 1.392(16) .
C20 H20A 0.9300 .
C89 C88 1.41(2) .
C89 H89A 0.9300 .
C135 C134 1.388(18) .
C135 C136 1.394(17) .
C135 H13B 0.9300 .
C136 C137 1.40(2) .
C136 H13C 0.9300 .
C42 O21 1.301(13) .
C132 C131 1.38(2) .
C132 C133 1.385(19) .
C132 H13D 0.9300 .
C106 C107 1.403(18) .
C118 C119 1.386(19) .
C118 C117 1.390(17) .
C118 H11D 0.9300 .
O45 Cd5 2.254(11) 2_656
C65 C66 1.38(2) .
C65 C64 1.42(3) .
C65 H65A 0.9300 .
C3 H3A 0.9300 .
C10 C9 1.395(19) .
C10 C11 1.396(17) .
C10 H10B 0.9300 .
C140 C137 1.483(17) .
C36 C32 1.34(2) .
C36 H36A 0.9300 .
C46 H46A 0.9300 .
C108 C107 1.38(2) .
C108 H10C 0.9300 .
C104 C103 1.29(2) .
C104 H10D 0.9300 .
C58 C59 1.38(3) .
C58 C63 1.44(2) .
C58 C57 1.47(2) .
C119 H11E 0.9300 .
C78 C79 1.37(2) .
C66 C67 1.36(2) .
C66 H66A 0.9300 .
N2 C150 1.488(16) .
C107 H10E 0.9300 .
C17 H17A 0.9300 .
N3 C152 1.545(17) .
C52 C53 1.41(2) .
C52 C51 1.42(2) .
C52 H52A 0.9300 .
C101 C102 1.44(2) .
C101 H10F 0.9300 .
C103 C102 1.33(2) .
C49 H49A 0.9300 .
C67 C68 1.41(2) .
C67 C70 1.48(2) .
C77 H77A 0.9300 .
C94 H94A 0.9300 .
C125 C124 1.337(17) .
C125 C120 1.45(2) .
C125 H12C 0.9300 .
C133 C128 1.34(2) .
C133 H13E 0.9300 .
C69 C68 1.32(2) .
C69 C64 1.40(3) .
C69 H69A 0.9300 .
C139 C137 1.406(19) .
C139 C138 1.43(2) .
C139 H13F 0.9300 .
C31 C32 1.35(2) .
C31 C30 1.358(16) .
C31 H31A 0.9300 .
C9 H9A 0.9300 .
O35 C97 1.307(17) .
O35 Cd2 2.280(8) 1_565
O35 Cd6 2.549(9) 2_655
C86 C87 1.449(19) .
C86 H86A 0.9300 .
C134 C138 1.40(2) .
C138 H13G 0.9300 .
O21 Cd7 2.307(9) 2_656
O21 Cd2 2.319(9) 1_565
C59 C60 1.36(3) .
C59 H59A 0.9300 .
C68 H68A 0.9300 .
C80 C79 1.36(2) .
C80 H80A 0.9300 .
C51 H51A 0.9300 .
C63 C62 1.40(2) .
C63 H63A 0.9300 .
C61 C62 1.35(2) .
C61 C60 1.45(2) .
C60 H60A 0.9300 .
C129 C128 1.379(19) .
C129 C130 1.38(2) .
C129 H12D 0.9300 .
O1 Cd7 2.208(8) 2_646
O25 C29 1.282(18) .
C53 C54 1.368(19) .
C79 H79A 0.9300 .
C126 O39 1.256(16) .
C130 C131 1.31(2) .
C130 H13H 0.9300 .
O29 Cd7 2.231(10) 2_646
C141 C142 1.49(3) .
C141 H14A 0.9600 .
C141 H14B 0.9600 .
C141 H14C 0.9600 .
O16 C70 1.26(2) .
O16 Cd4 2.360(10) 2_546
C92 C91 1.35(2) .
C91 H91A 0.9300 .
O38 C117 1.356(16) .
O38 C120 1.389(14) .
C153 O55 1.40(2) .
C153 C152 1.51(2) .
C153 H15A 0.9700 .
C153 H15B 0.9700 .
C37 C33 1.385(15) .
C30 H30A 0.9300 .
O55 H55B 0.8200 .
O37 C113 1.260(18) .
C117 C116 1.400(16) .
C147 C150 1.48(2) .
C147 H14D 0.9600 .
C147 H14E 0.9600 .
C147 H14F 0.9600 .
C33 H33A 0.9300 .
C121 C120 1.39(2) .
C121 H12E 0.9300 .
C124 H12F 0.9300 .
C116 H11F 0.9300 .
C88 C87 1.35(2) .
C97 Cd6 2.709(13) 2_655
C151 C152 1.49(2) .
C151 H15C 0.9600 .
C151 H15D 0.9600 .
C151 H15E 0.9600 .
C148 C150 1.49(2) .
C148 H14G 0.9700 .
C148 H14H 0.9700 .
C144 C145 1.46(3) .
C144 H14I 0.9600 .
C144 H14J 0.9600 .
C144 H14K 0.9600 .
C54 H54A 0.9300 .
O52 C146 1.32(3) .
O52 H52B 0.8200 .
C152 H15F 0.9800 .
C150 H15G 0.9800 .
C23 C24 1.36(2) .
C102 H10G 0.9300 .
C25 C24 1.40(2) .
C25 H25A 0.9300 .
C62 H62A 0.9300 .
C87 H87A 0.9300 .
C24 H24A 0.9300 .
N4 C142 1.58(4) .
C145 C146 1.51(3) .
C145 N1 1.56(3) .
C145 H14L 0.9800 .
O39 Cd6 2.272(10) 2_545
C146 H14M 0.9700 .
C146 H14N 0.9700 .
O51 C143 1.42(3) .
O51 H51B 0.8200 .
C143 C142 1.5401(10) .
C143 H14O 0.9700 .
C143 H14P 0.9700 .
C142 H14Q 0.9800 .
